data_7042936
loop_
_publ_author_name
'Chorazy, Szymon'
'Jan Stanek, Jan'
'Kobylarczyk, Jedrzej'
'Ohkoshi, Shin-ichi'
'Sieklucka, Barbara'
'Podgajny, Robert'

_publ_section_title
;
 Modulation of FeII spin crossover effect in the pentadecanuclear
 {Fe9[M(CN)8]6} (M = Re, W) clusters by facial coordination of tridentate
 polyamine ligand
;
_journal_name_full 'Dalton Trans.'
_journal_paper_doi 10.1039/C7DT01416C
_journal_year 2017
_chemical_formula_moiety 'C134 H168 Fe9 N72 O14 W6'
_chemical_formula_sum 'C134 H168 Fe9 N72 O14 W6'
_chemical_formula_weight 4617.14
_chemical_properties_physical ', Air-sensitive,Moisture-sensitive'
_space_group_IT_number 2
_symmetry_cell_setting triclinic
_symmetry_Int_Tables_number 2
_symmetry_space_group_name_Hall '-P 1'
_symmetry_space_group_name_H-M 'P -1'
_atom_sites_solution_hydrogens geom
_audit_conform_dict_location ftp://ftp.iucr.org/pub/cif_core.dic
_audit_conform_dict_name cif_core.dic
_audit_conform_dict_version 2.4.3
_audit_creation_date 2017-05-04T19:01:02-00:00
_audit_creation_method 'WinGX routine CIF_UPDATE'
_audit_update_record
;
2017-05-05 deposited with the CCDC.
2017-05-09 downloaded from the CCDC.
;
_cell_angle_alpha 86.279(6)
_cell_angle_beta 80.322(6)
_cell_angle_gamma 86.230(6)
_cell_formula_units_Z 2
_cell_length_a 17.7127(4)
_cell_length_b 17.7306(5)
_cell_length_c 30.4366(8)
_cell_measurement_reflns_used 90102
_cell_measurement_temperature 240(2)
_cell_measurement_theta_max 27.484
_cell_measurement_theta_min 2.994
_cell_measurement_wavelength 0.71075
_cell_volume 9388.3(5)
_computing_data_collection 'RAPID-AUTO (Rigaku, 2009)'
_computing_molecular_graphics 'Ortep for Windows (Farrugia, 2012)'
_computing_publication_material 'WinGX publication routines (Farrugia, 2012)'
_computing_structure_refinement 'SHELXL-2014/7 (Sheldrick, 2014)'
_computing_structure_solution 'SHELXS-97 (Sheldrick, 2008)'
_diffrn_ambient_temperature 240(2)
_diffrn_measured_fraction_theta_full 0.992
_diffrn_measured_fraction_theta_max 0.984
_diffrn_measurement_device_type 'Rigaku R-AXIS RAPID'
_diffrn_measurement_method \w
_diffrn_radiation_monochromator graphite
_diffrn_radiation_probe x-ray
_diffrn_radiation_type MoK\a
_diffrn_radiation_wavelength 0.71075
_diffrn_reflns_av_R_equivalents 0.0511
_diffrn_reflns_av_unetI/netI 0.0716
_diffrn_reflns_Laue_measured_fraction_full 0.992
_diffrn_reflns_Laue_measured_fraction_max 0.984
_diffrn_reflns_limit_h_max 22
_diffrn_reflns_limit_h_min -20
_diffrn_reflns_limit_k_max 23
_diffrn_reflns_limit_k_min -22
_diffrn_reflns_limit_l_max 39
_diffrn_reflns_limit_l_min -39
_diffrn_reflns_number 90102
_diffrn_reflns_point_group_measured_fraction_full 0.992
_diffrn_reflns_point_group_measured_fraction_max 0.984
_diffrn_reflns_theta_full 25.242
_diffrn_reflns_theta_max 27.484
_diffrn_reflns_theta_min 2.994
_diffrn_standards_number 0
_exptl_absorpt_coefficient_mu 4.4
_exptl_absorpt_correction_T_max 0.693
_exptl_absorpt_correction_T_min 0.505
_exptl_absorpt_correction_type multi-scan
_exptl_absorpt_process_details 'ABSCOR (Rigaku, 1995)'
_exptl_crystal_colour green
_exptl_crystal_density_diffrn 1.633
_exptl_crystal_density_method 'not measured'
_exptl_crystal_description plate
_exptl_crystal_F_000 4532
_exptl_crystal_preparation ', Magnetic properties'
_exptl_crystal_size_max 0.18
_exptl_crystal_size_mid 0.16
_exptl_crystal_size_min 0.09
_refine_diff_density_max 1.88
_refine_diff_density_min -0.858
_refine_diff_density_rms 0.143
_refine_ls_extinction_method none
_refine_ls_goodness_of_fit_ref 1.144
_refine_ls_hydrogen_treatment constr
_refine_ls_matrix_type full
_refine_ls_number_constraints 0
_refine_ls_number_parameters 2067
_refine_ls_number_reflns 42369
_refine_ls_number_restraints 33
_refine_ls_restrained_S_all 1.146
_refine_ls_R_factor_all 0.1067
_refine_ls_R_factor_gt 0.0699
_refine_ls_shift/su_max 0.004
_refine_ls_shift/su_mean 0
_refine_ls_structure_factor_coef Fsqd
_refine_ls_weighting_details 'w=1/[\s^2^(Fo^2^)+(0.0442P)^2^+38.0246P] where P=(Fo^2^+2Fc^2^)/3'
_refine_ls_weighting_scheme calc
_refine_ls_wR_factor_gt 0.1276
_refine_ls_wR_factor_ref 0.1388
_reflns_Friedel_coverage 0
_reflns_number_gt 31044
_reflns_number_total 42369
_reflns_threshold_expression 'I > 2\s(I)'
_cod_data_source_file c7dt01416c2.cif
_cod_data_source_block shelx
_cod_database_code 7042936

loop_
_symmetry_equiv_pos_as_xyz
'x, y, z'
'-x, -y, -z'

loop_
_atom_site_label
_atom_site_type_symbol
_atom_site_fract_x
_atom_site_fract_y
_atom_site_fract_z
_atom_site_U_iso_or_equiv
_atom_site_adp_type
_atom_site_occupancy
_atom_site_site_symmetry_order
_atom_site_calc_flag
_atom_site_refinement_flags_posn
_atom_site_refinement_flags_adp
_atom_site_refinement_flags_occupancy
W1 W 0.87791(2) 0.40803(2) 0.65972(2) 0.03841(9) Uani 1 1 d . . .
W6 W 0.57314(2) 0.73866(2) 0.07216(2) 0.04194(9) Uani 1 1 d . . .
W5 W 0.72557(2) 1.11167(2) 0.05787(2) 0.04224(9) Uani 1 1 d . . .
W4 W 0.32270(2) 1.07731(2) 0.14502(2) 0.03822(9) Uani 1 1 d . . .
W2 W 0.74663(2) 0.65359(2) 0.48322(2) 0.03973(9) Uani 1 1 d . . .
W3 W 0.90039(2) 0.26476(2) 0.43999(2) 0.03975(9) Uani 1 1 d . . .
Fe6 Fe 0.5 1 0 0.0265(3) Uani 1 2 d S . P
Fe1 Fe 1 0.5 0.5 0.0260(3) Uani 1 2 d S . P
Fe9 Fe 0.27442(7) 0.79892(7) 0.11079(5) 0.0452(3) Uani 1 1 d . . .
Fe10 Fe 0.82816(7) 0.85257(7) -0.01191(4) 0.0425(3) Uani 1 1 d . . .
Fe3 Fe 0.81596(8) 0.70003(7) 0.63830(4) 0.0479(3) Uani 1 1 d . . .
Fe4 Fe 0.84406(7) 0.50396(7) 0.33576(4) 0.0446(3) Uani 1 1 d . . .
Fe7 Fe 0.57691(8) 0.94258(9) 0.19147(5) 0.0553(4) Uani 1 1 d . . .
Fe8 Fe 0.48996(8) 1.30626(7) 0.08606(5) 0.0490(3) Uani 1 1 d . . .
Fe5 Fe 1.02619(8) 0.17345(6) 0.58199(5) 0.0454(3) Uani 1 1 d . . .
Fe2 Fe 0.67404(7) 0.38324(7) 0.55425(4) 0.0424(3) Uani 1 1 d . . .
N23 N 0.9568(7) 0.1342(5) 0.3668(4) 0.095(4) Uani 1 1 d . . .
N24 N 0.8189(6) 0.1117(5) 0.4909(4) 0.083(3) Uani 1 1 d . . .
N22 N 0.7457(8) 0.2412(7) 0.3968(5) 0.122(5) Uani 1 1 d . . .
N19 N 0.8682(4) 0.4096(4) 0.3703(3) 0.0484(18) Uani 1 1 d . . .
N17 N 0.9613(3) 0.4154(3) 0.4771(2) 0.0312(14) Uani 1 1 d . . .
N20 N 0.7573(4) 0.3370(4) 0.5125(3) 0.0449(18) Uani 1 1 d . . .
N18 N 0.9848(4) 0.2049(4) 0.5262(3) 0.0464(18) Uani 1 1 d . . .
N12 N 0.8082(4) 0.5576(4) 0.3927(3) 0.0478(18) Uani 1 1 d . . .
N14 N 0.6314(5) 0.6927(7) 0.4092(4) 0.091(3) Uani 1 1 d . . .
N10 N 0.6956(4) 0.4835(4) 0.5242(3) 0.0459(18) Uani 1 1 d . . .
N11 N 0.7883(4) 0.6855(4) 0.5814(3) 0.0464(18) Uani 1 1 d . . .
N13 N 0.5767(5) 0.6640(6) 0.5491(3) 0.074(3) Uani 1 1 d . . .
N5 N 1.0507(5) 0.4663(4) 0.6658(3) 0.0523(19) Uani 1 1 d . . .
N21 N 1.0796(4) 0.2862(4) 0.3899(3) 0.0469(18) Uani 1 1 d . . .
N3 N 0.9702(4) 0.2586(4) 0.6123(3) 0.0503(19) Uani 1 1 d . . .
N8 N 0.7675(7) 0.2660(6) 0.6956(3) 0.090(3) Uani 1 1 d . . .
N7 N 0.9458(9) 0.3212(12) 0.7456(5) 0.212(11) Uani 1 1 d . . .
N6 N 0.7540(12) 0.4735(9) 0.7434(5) 0.192(8) Uani 1 1 d . U .
N4 N 0.8412(4) 0.5926(4) 0.6461(2) 0.0495(19) Uani 1 1 d . . .
N1 N 0.9577(4) 0.4643(3) 0.5587(2) 0.0317(14) Uani 1 1 d . . .
N2 N 0.7447(4) 0.3989(4) 0.5955(3) 0.052(2) Uani 1 1 d . . .
N15 N 0.8859(4) 0.7635(4) 0.4371(3) 0.0466(18) Uani 1 1 d . . .
N9 N 0.9070(4) 0.5568(3) 0.4952(2) 0.0323(14) Uani 1 1 d . . .
N47 N 0.7049(8) 0.6880(7) 0.1357(5) 0.111(4) Uani 1 1 d . . .
N46 N 0.6708(6) 0.5852(5) 0.0322(4) 0.081(3) Uani 1 1 d . . .
N48 N 0.4898(6) 0.6020(5) 0.1383(3) 0.078(3) Uani 1 1 d . . .
N45 N 0.5295(4) 0.7046(4) -0.0258(3) 0.051(2) Uani 1 1 d . . .
N44 N 0.7342(4) 0.8104(4) 0.0192(3) 0.0481(19) Uani 1 1 d . . .
N41 N 0.5264(3) 0.9041(3) 0.0272(2) 0.0324(14) Uani 1 1 d . . .
N42 N 0.5708(5) 0.8600(5) 0.1506(3) 0.060(2) Uani 1 1 d . . .
N43 N 0.3856(4) 0.7752(4) 0.0964(3) 0.052(2) Uani 1 1 d . . .
N36 N 0.7962(4) 0.9518(4) 0.0116(3) 0.0476(18) Uani 1 1 d . . .
N39 N 0.8687(6) 1.0347(6) 0.1061(4) 0.083(3) Uani 1 1 d . . .
N38 N 0.8572(5) 1.2366(6) 0.0251(4) 0.092(4) Uani 1 1 d . . .
N40 N 0.7287(7) 1.2037(8) 0.1487(4) 0.110(4) Uani 1 1 d . . .
N34 N 0.5801(4) 1.2397(4) 0.0733(3) 0.0490(19) Uani 1 1 d . . .
N35 N 0.6326(4) 1.0072(5) 0.1411(3) 0.053(2) Uani 1 1 d . . .
N29 N 0.3611(6) 1.1392(7) 0.2383(4) 0.103(4) Uani 1 1 d . . .
N30 N 0.1772(9) 1.0167(8) 0.2187(5) 0.159(7) Uani 1 1 d . . .
N32 N 0.2062(6) 1.2291(6) 0.1686(3) 0.083(3) Uani 1 1 d . . .
N28 N 0.4297(4) 1.2211(4) 0.1076(3) 0.051(2) Uani 1 1 d . . .
N25 N 0.4346(3) 1.0273(3) 0.0532(2) 0.0309(14) Uani 1 1 d . . .
N26 N 0.2923(4) 0.9016(4) 0.1234(2) 0.0434(17) Uani 1 1 d . . .
N27 N 0.4753(5) 0.9867(5) 0.1781(3) 0.057(2) Uani 1 1 d . . .
N33 N 0.5830(4) 1.0412(3) 0.0205(2) 0.0329(15) Uani 1 1 d . . .
N31 N 0.2210(4) 1.1187(4) 0.0636(3) 0.0440(18) Uani 1 1 d . . .
N70 N 0.8860(5) 0.8217(5) 0.0399(3) 0.069(2) Uani 1 1 d . . .
N71 N 0.8708(5) 0.7490(4) -0.0353(3) 0.061(2) Uani 1 1 d . . .
N72 N 0.9322(4) 0.8881(4) -0.0428(3) 0.056(2) Uani 1 1 d . . .
N37 N 0.7281(4) 1.1694(4) -0.0484(3) 0.050(2) Uani 1 1 d . . .
N69 N 0.1580(4) 0.8161(4) 0.1279(3) 0.052(2) Uani 1 1 d . . .
N68 N 0.2696(5) 0.7657(5) 0.1768(3) 0.069(3) Uani 1 1 d . . .
N67 N 0.2498(5) 0.6900(5) 0.1036(4) 0.072(3) Uani 1 1 d . . .
N50 N 0.5793(5) 0.4254(5) 0.5970(3) 0.066(2) Uani 1 1 d . . .
N49 N 0.5946(4) 0.3624(5) 0.5141(3) 0.057(2) Uani 1 1 d . . .
N51 N 0.6431(5) 0.2804(5) 0.5857(3) 0.062(2) Uani 1 1 d . . .
N53 N 0.7867(5) 0.8130(4) 0.6347(3) 0.060(2) Uani 1 1 d . . .
N52 N 0.7066(5) 0.6894(5) 0.6691(3) 0.062(2) Uani 1 1 d . . .
N54 N 0.8366(6) 0.7190(5) 0.7001(3) 0.066(2) Uani 1 1 d . . .
N58 N 0.9381(5) 0.1008(4) 0.6028(3) 0.064(2) Uani 1 1 d . . .
N59 N 1.0642(6) 0.1308(5) 0.6394(3) 0.067(2) Uani 1 1 d . . .
N60 N 1.0849(5) 0.0789(4) 0.5544(3) 0.063(2) Uani 1 1 d . . .
N64 N 0.5104(5) 1.3243(5) 0.1484(3) 0.072(3) Uani 1 1 d . . .
N65 N 0.3972(5) 1.3814(5) 0.1012(4) 0.074(3) Uani 1 1 d . . .
N66 N 0.5502(5) 1.4008(4) 0.0675(3) 0.059(2) Uani 1 1 d . . .
N62 N 0.6807(6) 0.9002(7) 0.2101(4) 0.082(3) Uani 1 1 d . . .
N61 N 0.5832(6) 1.0214(7) 0.2390(4) 0.087(3) Uani 1 1 d . . .
N63 N 0.5311(7) 0.8758(7) 0.2477(4) 0.099(4) Uani 1 1 d . . .
N56 N 0.8724(5) 0.4552(6) 0.2748(3) 0.068(2) Uani 1 1 d . . .
N57 N 0.8148(6) 0.5985(5) 0.2971(3) 0.073(3) Uani 1 1 d . . .
N55 N 0.7340(5) 0.4744(5) 0.3317(3) 0.066(2) Uani 1 1 d . . .
C19 C 0.8820(5) 0.3584(5) 0.3927(3) 0.0397(19) Uani 1 1 d . . .
C22 C 0.7999(7) 0.2484(6) 0.4114(4) 0.073(3) Uani 1 1 d . . .
C23 C 0.9371(7) 0.1798(6) 0.3924(4) 0.070(3) Uani 1 1 d . . .
C24 C 0.8472(6) 0.1637(6) 0.4728(4) 0.061(3) Uani 1 1 d . . .
C18 C 0.9580(5) 0.2251(4) 0.4951(3) 0.046(2) Uani 1 1 d . . .
C17 C 0.9395(4) 0.3636(4) 0.4641(3) 0.0343(18) Uani 1 1 d . . .
C20 C 0.8088(5) 0.3124(4) 0.4877(3) 0.044(2) Uani 1 1 d . . .
C13 C 0.6339(6) 0.6597(6) 0.5251(4) 0.057(3) Uani 1 1 d . . .
C11 C 0.7735(5) 0.6741(5) 0.5475(3) 0.046(2) Uani 1 1 d . . .
C10 C 0.7128(5) 0.5411(5) 0.5080(3) 0.046(2) Uani 1 1 d . . .
C12 C 0.7879(5) 0.5906(5) 0.4233(3) 0.042(2) Uani 1 1 d . . .
C14 C 0.6724(6) 0.6781(7) 0.4357(4) 0.066(3) Uani 1 1 d . . .
C5 C 0.9898(6) 0.4487(5) 0.6643(3) 0.047(2) Uani 1 1 d . . .
C21 C 1.0181(6) 0.2791(5) 0.4075(3) 0.044(2) Uani 1 1 d . . .
C1 C 0.9298(4) 0.4438(4) 0.5935(3) 0.0330(17) Uani 1 1 d . . .
C3 C 0.9380(5) 0.3099(5) 0.6293(3) 0.046(2) Uani 1 1 d . . .
C2 C 0.7890(5) 0.4052(5) 0.6184(3) 0.047(2) Uani 1 1 d . . .
C4 C 0.8556(5) 0.5290(5) 0.6507(3) 0.042(2) Uani 1 1 d . . .
C6 C 0.7998(13) 0.4478(8) 0.7150(5) 0.165(10) Uani 1 1 d . U .
C7 C 0.9211(8) 0.3530(10) 0.7167(5) 0.113(6) Uani 1 1 d . . .
C8 C 0.8058(6) 0.3163(7) 0.6847(3) 0.064(3) Uani 1 1 d . . .
C15 C 0.8375(5) 0.7241(5) 0.4511(3) 0.045(2) Uani 1 1 d . . .
C9 C 0.8512(5) 0.5918(4) 0.4918(3) 0.0368(19) Uani 1 1 d . . .
C46 C 0.6359(6) 0.6372(6) 0.0466(4) 0.065(3) Uani 1 1 d . . .
C45 C 0.5413(5) 0.7154(4) 0.0094(4) 0.046(2) Uani 1 1 d . . .
C48 C 0.5187(6) 0.6493(5) 0.1150(4) 0.056(3) Uani 1 1 d . . .
C47 C 0.6580(7) 0.7029(6) 0.1136(4) 0.072(3) Uani 1 1 d . . .
C44 C 0.6776(5) 0.7847(5) 0.0375(3) 0.047(2) Uani 1 1 d . . .
C41 C 0.5447(4) 0.8475(5) 0.0419(3) 0.0376(19) Uani 1 1 d . . .
C43 C 0.4498(5) 0.7622(5) 0.0872(3) 0.053(3) Uani 1 1 d . . .
C42 C 0.5684(5) 0.8182(5) 0.1238(3) 0.047(2) Uani 1 1 d . . .
C34 C 0.6323(5) 1.1977(5) 0.0659(3) 0.048(2) Uani 1 1 d . . .
C35 C 0.6648(5) 1.0418(6) 0.1121(4) 0.052(2) Uani 1 1 d . . .
C36 C 0.7729(4) 1.0086(6) 0.0259(3) 0.046(2) Uani 1 1 d . . .
C39 C 0.8206(6) 1.0639(6) 0.0893(4) 0.060(3) Uani 1 1 d . . .
C38 C 0.8126(6) 1.1927(6) 0.0362(4) 0.070(3) Uani 1 1 d . . .
C40 C 0.7292(6) 1.1721(7) 0.1171(4) 0.078(4) Uani 1 1 d . . .
C25 C 0.3969(4) 1.0458(4) 0.0850(3) 0.0355(18) Uani 1 1 d . . .
C30 C 0.2288(7) 1.0367(6) 0.1927(4) 0.084(4) Uani 1 1 d . . .
C26 C 0.3020(5) 0.9621(5) 0.1310(3) 0.043(2) Uani 1 1 d . . .
C27 C 0.4209(6) 1.0156(5) 0.1665(3) 0.049(2) Uani 1 1 d . . .
C28 C 0.3932(5) 1.1705(5) 0.1206(3) 0.043(2) Uani 1 1 d . . .
C32 C 0.2461(6) 1.1762(6) 0.1606(3) 0.054(3) Uani 1 1 d . . .
C29 C 0.3465(6) 1.1180(7) 0.2070(4) 0.071(3) Uani 1 1 d . . .
C33 C 0.6314(5) 1.0652(4) 0.0342(3) 0.0373(19) Uani 1 1 d . . .
C31 C 0.2558(5) 1.1023(4) 0.0924(3) 0.042(2) Uani 1 1 d . . .
C114 C 0.9261(6) 0.9602(6) -0.0669(4) 0.070(3) Uani 1 1 d . . .
H11A H 0.8938 0.9566 -0.0894 0.106 Uiso 1 1 calc R U .
H11B H 0.9038 0.9983 -0.0464 0.106 Uiso 1 1 calc R U .
H11C H 0.9768 0.9742 -0.0813 0.106 Uiso 1 1 calc R U .
C119 C 0.9804(9) 0.8914(8) -0.0088(6) 0.114(6) Uani 1 1 d . . .
H11D H 1.0297 0.8648 -0.0194 0.137 Uiso 1 1 calc R U .
H11E H 0.9904 0.9446 -0.0065 0.137 Uiso 1 1 calc R U .
C120 C 0.9541(9) 0.8626(17) 0.0327(6) 0.179(12) Uani 1 1 d . . .
H12A H 0.9454 0.9047 0.0526 0.215 Uiso 1 1 calc R U .
H12B H 0.9951 0.829 0.0422 0.215 Uiso 1 1 calc R U .
C118 C 0.9643(8) 0.8313(7) -0.0749(5) 0.101(5) Uani 1 1 d . . .
H11F H 0.9566 0.8516 -0.1046 0.122 Uiso 1 1 calc R U .
H11G H 1.0197 0.8258 -0.0751 0.122 Uiso 1 1 calc R U .
C117 C 0.9371(9) 0.7616(9) -0.0688(6) 0.142(8) Uani 1 1 d . . .
H11H H 0.9787 0.7262 -0.0616 0.17 Uiso 1 1 calc R U .
H11I H 0.925 0.7478 -0.0974 0.17 Uiso 1 1 calc R U .
C115 C 0.9040(15) 0.7390(11) 0.0387(6) 0.176(12) Uani 1 1 d . . .
H11J H 0.9583 0.7298 0.0415 0.211 Uiso 1 1 calc R U .
H11K H 0.8741 0.715 0.0654 0.211 Uiso 1 1 calc R U .
C116 C 0.8920(11) 0.7028(7) 0.0035(7) 0.123(7) Uani 1 1 d . . .
H11L H 0.8513 0.6678 0.0138 0.147 Uiso 1 1 calc R U .
H11M H 0.9388 0.672 -0.007 0.147 Uiso 1 1 calc R U .
C112 C 0.8433(7) 0.8368(7) 0.0840(4) 0.079(3) Uani 1 1 d . . .
H11N H 0.7968 0.8092 0.0893 0.119 Uiso 1 1 calc R U .
H11O H 0.8746 0.8205 0.1065 0.119 Uiso 1 1 calc R U .
H11P H 0.83 0.8906 0.0857 0.119 Uiso 1 1 calc R U .
C105 C 0.1266(6) 0.8899(6) 0.1133(4) 0.068(3) Uani 1 1 d . . .
H10A H 0.1412 0.8977 0.0813 0.102 Uiso 1 1 calc R U .
H10B H 0.0711 0.8917 0.1209 0.102 Uiso 1 1 calc R U .
H10C H 0.1465 0.9293 0.1281 0.102 Uiso 1 1 calc R U .
C37 C 0.7271(5) 1.1488(5) -0.0117(4) 0.049(2) Uani 1 1 d . . .
C103 C 0.2865(8) 0.6603(6) 0.0609(5) 0.100(5) Uani 1 1 d . . .
H10D H 0.3416 0.6641 0.0576 0.15 Uiso 1 1 calc R U .
H10E H 0.275 0.6077 0.0603 0.15 Uiso 1 1 calc R U .
H10F H 0.2672 0.6895 0.0367 0.15 Uiso 1 1 calc R U .
C106 C 0.2820(8) 0.6454(7) 0.1408(5) 0.098(5) Uani 1 1 d . . .
H10G H 0.2631 0.5943 0.1439 0.118 Uiso 1 1 calc R U .
H10H H 0.338 0.6409 0.1334 0.118 Uiso 1 1 calc R U .
C107 C 0.2597(9) 0.6822(7) 0.1835(5) 0.101(5) Uani 1 1 d . . .
H10I H 0.2916 0.6603 0.2051 0.122 Uiso 1 1 calc R U .
H10J H 0.2061 0.6731 0.1957 0.122 Uiso 1 1 calc R U .
C104 C 0.3378(6) 0.7840(8) 0.1961(4) 0.084(4) Uani 1 1 d . . .
H10K H 0.383 0.7565 0.1812 0.126 Uiso 1 1 calc R U .
H10L H 0.3447 0.8379 0.1919 0.126 Uiso 1 1 calc R U .
H10M H 0.3299 0.7693 0.2277 0.126 Uiso 1 1 calc R U .
C111 C 0.1660(7) 0.6844(7) 0.1089(5) 0.091(4) Uani 1 1 d . . .
H11W H 0.1542 0.6522 0.0862 0.109 Uiso 1 1 calc R U .
H11Z H 0.1473 0.6606 0.1383 0.109 Uiso 1 1 calc R U .
C110 C 0.1267(7) 0.7587(7) 0.1045(5) 0.086(4) Uani 1 1 d . . .
H11T H 0.0721 0.7549 0.1164 0.103 Uiso 1 1 calc R U .
H11U H 0.1312 0.7746 0.0727 0.103 Uiso 1 1 calc R U .
C113 C 0.8141(7) 0.7092(6) -0.0533(4) 0.071(3) Uani 1 1 d . . .
H11Q H 0.77 0.7013 -0.0303 0.107 Uiso 1 1 calc R U .
H11R H 0.7981 0.7392 -0.0783 0.107 Uiso 1 1 calc R U .
H11S H 0.8366 0.6606 -0.0633 0.107 Uiso 1 1 calc R U .
C109 C 0.1351(7) 0.8054(8) 0.1765(4) 0.081(4) Uani 1 1 d . . .
H10W H 0.0971 0.8457 0.1871 0.097 Uiso 1 1 calc R U .
H10Z H 0.1113 0.7568 0.1836 0.097 Uiso 1 1 calc R U .
C108 C 0.2009(7) 0.8069(8) 0.1990(4) 0.083(4) Uani 1 1 d . . .
H10O H 0.1874 0.7848 0.2295 0.1 Uiso 1 1 calc R U .
H10Q H 0.2126 0.8596 0.2011 0.1 Uiso 1 1 calc R U .
C52 C 0.5912(9) 0.2798(8) 0.5163(5) 0.098(5) Uani 1 1 d . . .
H52A H 0.5441 0.2671 0.5062 0.118 Uiso 1 1 calc R U .
H52B H 0.6347 0.2585 0.4957 0.118 Uiso 1 1 calc R U .
C53 C 0.5926(9) 0.2448(8) 0.5602(5) 0.103(5) Uani 1 1 d . . .
H53A H 0.6095 0.1914 0.5574 0.123 Uiso 1 1 calc R U .
H53B H 0.5403 0.2469 0.5771 0.123 Uiso 1 1 calc R U .
C49 C 0.6157(6) 0.3868(7) 0.4683(4) 0.073(3) Uani 1 1 d . . .
H49A H 0.6185 0.4414 0.4658 0.109 Uiso 1 1 calc R U .
H49B H 0.6654 0.3633 0.4565 0.109 Uiso 1 1 calc R U .
H49C H 0.5777 0.3723 0.4514 0.109 Uiso 1 1 calc R U .
C51 C 0.7085(7) 0.2279(6) 0.5916(4) 0.077(3) Uani 1 1 d . . .
H51A H 0.7417 0.2514 0.6084 0.116 Uiso 1 1 calc R U .
H51B H 0.6901 0.182 0.6077 0.116 Uiso 1 1 calc R U .
H51C H 0.737 0.2158 0.5626 0.116 Uiso 1 1 calc R U .
C54 C 0.6016(8) 0.3011(10) 0.6302(5) 0.107(5) Uani 1 1 d . . .
H54A H 0.5735 0.2577 0.6443 0.129 Uiso 1 1 calc R U .
H54B H 0.6393 0.3115 0.6489 0.129 Uiso 1 1 calc R U .
C55 C 0.5484(9) 0.3659(9) 0.6289(5) 0.108(5) Uani 1 1 d . . .
H55A H 0.536 0.3859 0.6586 0.129 Uiso 1 1 calc R U .
H55B H 0.5009 0.3501 0.6207 0.129 Uiso 1 1 calc R U .
C50 C 0.5943(7) 0.4921(7) 0.6196(4) 0.079(4) Uani 1 1 d . . .
H50A H 0.6148 0.5307 0.5976 0.119 Uiso 1 1 calc R U .
H50B H 0.5469 0.5118 0.6369 0.119 Uiso 1 1 calc R U .
H50C H 0.6312 0.478 0.6394 0.119 Uiso 1 1 calc R U .
C56 C 0.5250(7) 0.4503(10) 0.5656(6) 0.107(5) Uani 1 1 d . . .
H56A H 0.4739 0.4599 0.5831 0.128 Uiso 1 1 calc R U .
H56B H 0.5411 0.4984 0.5503 0.128 Uiso 1 1 calc R U .
C57 C 0.5191(6) 0.3982(9) 0.5328(4) 0.085(4) Uani 1 1 d . . .
H57A H 0.4963 0.4249 0.5085 0.102 Uiso 1 1 calc R U .
H57B H 0.4849 0.3588 0.5462 0.102 Uiso 1 1 calc R U .
C58 C 0.6700(6) 0.6229(6) 0.6569(4) 0.072(3) Uani 1 1 d . . .
H58A H 0.6726 0.6243 0.6248 0.108 Uiso 1 1 calc R U .
H58B H 0.6967 0.577 0.6667 0.108 Uiso 1 1 calc R U .
H58C H 0.6168 0.6239 0.6713 0.108 Uiso 1 1 calc R U .
C66 C 0.7028(9) 0.6874(10) 0.7178(4) 0.113(6) Uani 1 1 d . . .
H66A H 0.6744 0.7332 0.7293 0.136 Uiso 1 1 calc R U .
H66B H 0.6743 0.6438 0.7313 0.136 Uiso 1 1 calc R U .
C65 C 0.7737(10) 0.6825(9) 0.7305(5) 0.105(5) Uani 1 1 d . . .
H65A H 0.7891 0.6288 0.7348 0.126 Uiso 1 1 calc R U .
H65B H 0.7687 0.7047 0.7596 0.126 Uiso 1 1 calc R U .
C60 C 0.9110(8) 0.6866(8) 0.7085(4) 0.095(4) Uani 1 1 d . . .
H60A H 0.9141 0.6325 0.7046 0.142 Uiso 1 1 calc R U .
H60B H 0.9515 0.7102 0.6878 0.142 Uiso 1 1 calc R U .
H60C H 0.9169 0.6954 0.7389 0.142 Uiso 1 1 calc R U .
C64 C 0.8330(10) 0.8005(7) 0.7062(5) 0.102(5) Uani 1 1 d . . .
H64A H 0.7883 0.8131 0.7287 0.123 Uiso 1 1 calc R U .
H64B H 0.8788 0.8127 0.7178 0.123 Uiso 1 1 calc R U .
C63 C 0.8281(10) 0.8456(7) 0.6670(5) 0.102(5) Uani 1 1 d . . .
H63A H 0.8802 0.8553 0.6519 0.123 Uiso 1 1 calc R U .
H63B H 0.8023 0.8944 0.6753 0.123 Uiso 1 1 calc R U .
C59 C 0.8106(7) 0.8506(6) 0.5899(4) 0.078(4) Uani 1 1 d . . .
H59A H 0.784 0.8298 0.5684 0.117 Uiso 1 1 calc R U .
H59B H 0.7979 0.9045 0.5911 0.117 Uiso 1 1 calc R U .
H59C H 0.8655 0.8419 0.5809 0.117 Uiso 1 1 calc R U .
C62 C 0.7018(8) 0.8229(9) 0.6474(6) 0.120(6) Uani 1 1 d . . .
H62A H 0.6904 0.8509 0.6747 0.143 Uiso 1 1 calc R U .
H62B H 0.6817 0.8542 0.6238 0.143 Uiso 1 1 calc R U .
C61 C 0.6638(7) 0.7579(7) 0.6545(6) 0.101(5) Uani 1 1 d . . .
H61A H 0.6463 0.7477 0.6267 0.122 Uiso 1 1 calc R U .
H61B H 0.6181 0.7666 0.677 0.122 Uiso 1 1 calc R U .
C78 C 1.1216(7) 0.0912(6) 0.5077(4) 0.077(4) Uani 1 1 d . . .
H78A H 1.0825 0.1029 0.4891 0.115 Uiso 1 1 calc R U .
H78B H 1.155 0.133 0.5052 0.115 Uiso 1 1 calc R U .
H78C H 1.1516 0.0457 0.498 0.115 Uiso 1 1 calc R U .
C82 C 1.1484(7) 0.0614(7) 0.5806(5) 0.086(4) Uani 1 1 d . . .
H82A H 1.172 0.011 0.5739 0.103 Uiso 1 1 calc R U .
H82B H 1.1878 0.0983 0.5719 0.103 Uiso 1 1 calc R U .
C81 C 1.1199(9) 0.0637(8) 0.6284(5) 0.102(5) Uani 1 1 d . . .
H81A H 1.1634 0.0662 0.6443 0.123 Uiso 1 1 calc R U .
H81B H 1.0944 0.0169 0.6389 0.123 Uiso 1 1 calc R U .
C77 C 1.1006(8) 0.1870(8) 0.6610(5) 0.093(4) Uani 1 1 d . . .
H77A H 1.1473 0.2017 0.6417 0.139 Uiso 1 1 calc R U .
H77B H 1.0657 0.2312 0.6662 0.139 Uiso 1 1 calc R U .
H77C H 1.1128 0.1653 0.6892 0.139 Uiso 1 1 calc R U .
C80 C 0.9919(10) 0.1082(9) 0.6692(4) 0.105(5) Uani 1 1 d . . .
H80A H 1.0054 0.0792 0.6956 0.125 Uiso 1 1 calc R U .
H80B H 0.9617 0.154 0.6794 0.125 Uiso 1 1 calc R U .
C79 C 0.9451(9) 0.0632(9) 0.6474(5) 0.102(5) Uani 1 1 d . . .
H79A H 0.8941 0.0592 0.6656 0.123 Uiso 1 1 calc R U .
H79B H 0.969 0.012 0.6438 0.123 Uiso 1 1 calc R U .
C76 C 0.8606(6) 0.1380(7) 0.6028(5) 0.083(4) Uani 1 1 d . . .
H76A H 0.8508 0.1752 0.6254 0.125 Uiso 1 1 calc R U .
H76B H 0.858 0.1628 0.5738 0.125 Uiso 1 1 calc R U .
H76C H 0.8225 0.1002 0.6094 0.125 Uiso 1 1 calc R U .
C84 C 0.9518(9) 0.0440(7) 0.5680(5) 0.096(4) Uani 1 1 d . . .
H84A H 0.9197 0.0013 0.578 0.115 Uiso 1 1 calc R U .
H84B H 0.9361 0.0671 0.5405 0.115 Uiso 1 1 calc R U .
C83 C 1.0296(8) 0.0164(6) 0.5582(5) 0.086(4) Uani 1 1 d . . .
H83A H 1.0377 -0.0092 0.5301 0.103 Uiso 1 1 calc R U .
H83B H 1.0405 -0.0209 0.5819 0.103 Uiso 1 1 calc R U .
C96 C 0.6054(7) 1.3929(6) 0.0259(4) 0.084(4) Uani 1 1 d . . .
H96A H 0.5782 1.3833 0.0019 0.126 Uiso 1 1 calc R U .
H96B H 0.6321 1.4392 0.0186 0.126 Uiso 1 1 calc R U .
H96C H 0.6421 1.351 0.0298 0.126 Uiso 1 1 calc R U .
C100 C 0.4926(10) 1.4625(7) 0.0610(5) 0.109(6) Uani 1 1 d . . .
H10N H 0.5097 1.5088 0.0713 0.131 Uiso 1 1 calc R U .
H10P H 0.4928 1.4708 0.0288 0.131 Uiso 1 1 calc R U .
C99 C 0.4182(9) 1.4541(8) 0.0813(10) 0.205(14) Uani 1 1 d . . .
H99A H 0.385 1.4684 0.059 0.246 Uiso 1 1 calc R U .
H99B H 0.4062 1.4907 0.1046 0.246 Uiso 1 1 calc R U .
C95 C 0.3268(6) 1.3598(6) 0.0861(4) 0.072(3) Uani 1 1 d . . .
H95A H 0.3129 1.3106 0.0997 0.108 Uiso 1 1 calc R U .
H95B H 0.2854 1.3971 0.0949 0.108 Uiso 1 1 calc R U .
H95C H 0.3361 1.3576 0.0539 0.108 Uiso 1 1 calc R U .
C98 C 0.3817(8) 1.3821(14) 0.1507(6) 0.155(10) Uani 1 1 d . . .
H98A H 0.3625 1.4333 0.1587 0.185 Uiso 1 1 calc R U .
H98B H 0.3403 1.3482 0.1617 0.185 Uiso 1 1 calc R U .
C97 C 0.4400(11) 1.3621(9) 0.1726(5) 0.122(7) Uani 1 1 d . . .
H97A H 0.4206 1.3284 0.1982 0.146 Uiso 1 1 calc R U .
H97B H 0.455 1.4079 0.1845 0.146 Uiso 1 1 calc R U .
C94 C 0.5291(7) 1.2548(7) 0.1748(4) 0.074(3) Uani 1 1 d . . .
H94A H 0.5752 1.2291 0.1595 0.111 Uiso 1 1 calc R U .
H94B H 0.5376 1.2681 0.204 0.111 Uiso 1 1 calc R U .
H94C H 0.4869 1.2216 0.1784 0.111 Uiso 1 1 calc R U .
C102 C 0.5784(11) 1.3732(11) 0.1419(6) 0.141(8) Uani 1 1 d . . .
H10R H 0.5721 1.407 0.1667 0.169 Uiso 1 1 calc R U .
H10S H 0.6248 1.3405 0.1435 0.169 Uiso 1 1 calc R U .
C101 C 0.5888(10) 1.4150(10) 0.1037(6) 0.121(6) Uani 1 1 d . . .
H10T H 0.6439 1.4119 0.0921 0.145 Uiso 1 1 calc R U .
H10U H 0.5752 1.4677 0.1111 0.145 Uiso 1 1 calc R U .
C92 C 0.5147(15) 0.9236(16) 0.2863(8) 0.185(11) Uani 1 1 d . . .
H92A H 0.4613 0.918 0.3005 0.223 Uiso 1 1 calc R U .
H92B H 0.5474 0.9047 0.308 0.223 Uiso 1 1 calc R U .
C93 C 0.5254(17) 0.9989(14) 0.2769(6) 0.177(11) Uani 1 1 d . . .
H93A H 0.5385 1.0196 0.3036 0.213 Uiso 1 1 calc R U .
H93B H 0.4761 1.0236 0.272 0.213 Uiso 1 1 calc R U .
C85 C 0.5650(9) 1.0999(8) 0.2239(5) 0.109(5) Uani 1 1 d . . .
H85A H 0.6032 1.1151 0.1987 0.163 Uiso 1 1 calc R U .
H85B H 0.5148 1.1035 0.215 0.163 Uiso 1 1 calc R U .
H85C H 0.565 1.1329 0.2481 0.163 Uiso 1 1 calc R U .
C88 C 0.6617(13) 1.0135(12) 0.2493(9) 0.175(10) Uani 1 1 d . . .
H88A H 0.6843 1.0627 0.2421 0.21 Uiso 1 1 calc R U .
H88B H 0.6576 1.0037 0.2816 0.21 Uiso 1 1 calc R U .
C89 C 0.7128(11) 0.9601(18) 0.2294(8) 0.190(13) Uani 1 1 d . . .
H89A H 0.7428 0.9373 0.2517 0.228 Uiso 1 1 calc R U .
H89B H 0.7486 0.9856 0.2059 0.228 Uiso 1 1 calc R U .
C90 C 0.6663(12) 0.8407(15) 0.2415(8) 0.174(11) Uani 1 1 d . . .
H90A H 0.6979 0.7969 0.2295 0.209 Uiso 1 1 calc R U .
H90B H 0.6867 0.8537 0.2678 0.209 Uiso 1 1 calc R U .
C91 C 0.5957(13) 0.8162(13) 0.2564(8) 0.164(9) Uani 1 1 d . . .
H91A H 0.5905 0.8035 0.2886 0.197 Uiso 1 1 calc R U .
H91B H 0.5896 0.7699 0.2417 0.197 Uiso 1 1 calc R U .
C87 C 0.4653(9) 0.8380(10) 0.2408(6) 0.116(5) Uani 1 1 d . . .
H87A H 0.479 0.8073 0.2151 0.174 Uiso 1 1 calc R U .
H87B H 0.4478 0.8058 0.2671 0.174 Uiso 1 1 calc R U .
H87C H 0.4247 0.8753 0.2356 0.174 Uiso 1 1 calc R U .
C86 C 0.7384(7) 0.8742(9) 0.1720(5) 0.102(5) Uani 1 1 d . . .
H86A H 0.7486 0.9159 0.1499 0.154 Uiso 1 1 calc R U .
H86B H 0.7855 0.8568 0.1826 0.154 Uiso 1 1 calc R U .
H86C H 0.7188 0.833 0.1585 0.154 Uiso 1 1 calc R U .
C69 C 0.8383(9) 0.6694(6) 0.3093(5) 0.094(4) Uani 1 1 d . . .
H69A H 0.8935 0.6669 0.3077 0.141 Uiso 1 1 calc R U .
H69B H 0.8234 0.7098 0.2889 0.141 Uiso 1 1 calc R U .
H69C H 0.8137 0.6793 0.3395 0.141 Uiso 1 1 calc R U .
C67 C 0.6929(7) 0.4434(7) 0.3739(4) 0.081(4) Uani 1 1 d . . .
H67A H 0.7205 0.3979 0.3834 0.121 Uiso 1 1 calc R U .
H67B H 0.6889 0.4805 0.3964 0.121 Uiso 1 1 calc R U .
H67C H 0.6419 0.4313 0.37 0.121 Uiso 1 1 calc R U .
C74 C 0.7337(10) 0.6033(10) 0.2996(7) 0.148(8) Uani 1 1 d . . .
H74A H 0.7137 0.6477 0.3163 0.178 Uiso 1 1 calc R U .
H74B H 0.7229 0.6133 0.2692 0.178 Uiso 1 1 calc DR U .
C75 C 0.6911(9) 0.5419(11) 0.3188(7) 0.139(7) Uani 1 1 d . . .
H75A H 0.6593 0.5282 0.2974 0.167 Uiso 1 1 calc R U .
H75B H 0.6564 0.5588 0.3453 0.167 Uiso 1 1 calc R U .
C73 C 0.8516(14) 0.5859(12) 0.2510(5) 0.185(12) Uani 1 1 d . . .
H73A H 0.815 0.6033 0.2312 0.222 Uiso 1 1 calc DR U .
H73B H 0.8955 0.618 0.2437 0.222 Uiso 1 1 calc R U .
C72 C 0.8779(14) 0.5108(14) 0.2408(6) 0.171(10) Uani 1 1 d . . .
H72A H 0.8496 0.4952 0.2182 0.205 Uiso 1 1 calc R U .
H72B H 0.9319 0.5119 0.227 0.205 Uiso 1 1 calc R U .
C71 C 0.8121(9) 0.4044(13) 0.2730(7) 0.161(10) Uani 1 1 d . . .
H71A H 0.803 0.406 0.242 0.194 Uiso 1 1 calc R U .
H71B H 0.8317 0.3528 0.2801 0.194 Uiso 1 1 calc R U .
C70 C 0.7436(10) 0.4163(11) 0.2995(6) 0.131(7) Uani 1 1 d . . .
H70A H 0.7308 0.3683 0.316 0.157 Uiso 1 1 calc R U .
H70B H 0.7052 0.428 0.2799 0.157 Uiso 1 1 calc R U .
C68 C 0.9427(8) 0.4077(9) 0.2705(5) 0.111(5) Uani 1 1 d . . .
H68A H 0.9387 0.3686 0.2945 0.166 Uiso 1 1 calc R U .
H68B H 0.951 0.3844 0.242 0.166 Uiso 1 1 calc R U .
H68C H 0.9854 0.4383 0.2722 0.166 Uiso 1 1 calc R U .
N16 N 0.6933(6) 0.8341(6) 0.4968(4) 0.098(4) Uani 1 1 d . . .
C16 C 0.7106(6) 0.7715(6) 0.4911(4) 0.069(3) Uani 1 1 d . . .
O126 O 0.9354(12) 0.9280(12) 0.1725(7) 0.171(7) Uiso 0.75 1 d D . P
O133 O 0.9274(11) 0.7754(12) 0.2042(7) 0.227(8) Uiso 1 1 d D . .
O140 O 0.929(3) 0.339(2) 0.1560(14) 0.44(2) Uiso 1 1 d . . .
O141 O 0.6885(15) 0.2771(15) 0.2356(9) 0.143(9) Uiso 0.5 1 d D . P
O128 O 0.5226(14) 0.3167(14) 0.3638(8) 0.191(9) Uiso 0.7 1 d . . P
O129 O 0.5400(16) 0.3890(17) 0.2721(10) 0.179(10) Uiso 0.55 1 d D . P
O121 O 0.992(2) 0.791(2) 0.7976(12) 0.328(17) Uiso 0.75 1 d D . P
O134 O 0.281(2) 0.956(2) 0.2974(13) 0.41(2) Uiso 1 1 d D . .
O132 O 0.872(4) 0.647(4) 0.141(2) 0.40(4) Uiso 0.5 1 d D . P
O130 O 0.452(3) 0.565(3) 0.2572(19) 0.52(3) Uiso 0.75 1 d D . P
C140 C 0.867(3) 0.328(3) 0.1376(18) 0.36(3) Uiso 1 1 d . . .
O145 O 0.661(2) 0.844(2) 0.3605(13) 0.214(14) Uiso 0.5 1 d D . P
O124 O 0.2011(19) 0.5053(19) 0.0098(11) 0.279(14) Uiso 0.75 1 d D . P
C130 C 0.4176(16) 0.5233(15) 0.2272(9) 0.139(9) Uiso 0.75 1 d D . P
O142 O 0.755(3) 0.180(3) 0.2987(18) 0.30(2) Uiso 0.5 1 d . . P
C145 C 0.690(2) 0.917(2) 0.3526(14) 0.149(14) Uiso 0.5 1 d D . P
C137 C 0.285(2) 0.963(2) 0.4314(15) 0.146(14) Uiso 0.5 1 d D . P
C134 C 0.2925(17) 0.8849(18) 0.3087(10) 0.217(12) Uiso 1 1 d D . .
O123 O 0.421(7) 0.069(7) 0.435(5) 0.40(7) Uiso 0.25 1 d D . P
O137 O 0.311(3) 0.991(3) 0.4703(16) 0.27(2) Uiso 0.5 1 d D . P
C129 C 0.551(2) 0.317(2) 0.2864(15) 0.172(16) Uiso 0.55 1 d D . P
C142 C 0.832(5) 0.123(4) 0.293(2) 0.28(3) Uiso 0.5 1 d . . P
O125 O 1.015(2) 1.005(3) 0.2252(15) 0.348(19) Uiso 0.75 1 d D . P
C128 C 0.559(2) 0.244(2) 0.3738(14) 0.207(16) Uiso 0.7 1 d . . P
C121 C 0.9538(14) 0.7194(14) 0.8194(8) 0.122(7) Uiso 0.75 1 d D . P
C124 C 0.151(4) 0.565(3) -0.012(2) 0.39(4) Uiso 0.75 1 d D . P
C123 C 0.476(5) 0.128(4) 0.426(3) 0.13(2) Uiso 0.25 1 d D . P
C132 C 0.819(5) 0.582(5) 0.137(3) 0.29(3) Uiso 0.5 1 d D . P
O135 O 0.380(3) 0.979(2) 0.3870(15) 0.242(17) Uiso 0.5 1 d D . P
O131 O 0.684(2) 0.520(2) 0.1855(14) 0.224(15) Uiso 0.5 1 d D . P
C126 C 0.938(3) 0.983(3) 0.1983(17) 0.29(2) Uiso 0.75 1 d D . P
C125 C 1.015(5) 1.076(4) 0.258(3) 0.45(4) Uiso 0.75 1 d D . P
O122 O 0.825(2) 0.521(2) 0.8365(14) 0.337(19) Uiso 0.75 1 d D . P
C122 C 0.888(3) 0.557(3) 0.8346(17) 0.26(2) Uiso 0.75 1 d D . P
C131 C 0.745(4) 0.503(4) 0.150(2) 0.26(3) Uiso 0.5 1 d D . P
C141 C 0.747(4) 0.225(4) 0.247(2) 0.26(3) Uiso 0.5 1 d D . P
C133 C 0.962(4) 0.707(3) 0.171(2) 0.37(3) Uiso 0.75 1 d D . P
O127 O 0.669(4) 0.068(4) 0.412(2) 0.21(3) Uiso 0.25 1 d D . P
C127 C 0.700(5) 0.074(5) 0.366(3) 0.16(3) Uiso 0.25 1 d D . P
C135 C 0.316(4) 0.974(4) 0.359(2) 0.24(3) Uiso 0.5 1 d D . P
O144 O 0.618(5) 0.898(5) 0.393(3) 0.28(4) Uiso 0.25 1 d D . P
C144 C 0.535(5) 0.898(8) 0.403(5) 0.25(6) Uiso 0.25 1 d D . P
O143 O 0.510(5) 0.898(5) 0.501(3) 0.25(4) Uiso 0.25 1 d D . P
C143 C 0.536(6) 0.900(6) 0.454(3) 0.20(4) Uiso 0.25 1 d D . P
C138 C 1.001(8) 0.519(6) 0.074(4) 0.23(6) Uiso 0.25 1 d D . P
C139 C 1.007(6) 0.464(5) 0.072(4) 0.18(4) Uiso 0.25 1 d D . P
O139 O 1.081(5) 0.493(5) 0.072(3) 0.23(3) Uiso 0.25 1 d D . P
O138 O 0.990(4) 0.574(4) 0.109(2) 0.21(3) Uiso 0.25 1 d D . P
O136 O 0.324(4) 0.935(4) 0.463(2) 0.16(2) Uiso 0.25 1 d D . P
C136 C 0.370(6) 0.932(6) 0.502(3) 0.41(6) Uiso 0.5 1 d D . P

loop_
_atom_site_aniso_label
_atom_site_aniso_U_11
_atom_site_aniso_U_22
_atom_site_aniso_U_33
_atom_site_aniso_U_23
_atom_site_aniso_U_13
_atom_site_aniso_U_12
W1 0.04141(18) 0.04297(18) 0.02763(17) 0.00433(14) 0.00481(14) -0.01171(15)
W6 0.03879(18) 0.02820(16) 0.0528(2) 0.00885(15) 0.00539(16) -0.00104(14)
W5 0.03050(16) 0.04524(19) 0.0510(2) -0.01167(17) -0.00007(15) -0.01041(15)
W4 0.03681(17) 0.03881(17) 0.03367(18) -0.00720(14) 0.01218(14) -0.00336(14)
W2 0.03127(16) 0.03809(17) 0.0476(2) -0.00087(15) -0.00232(15) 0.00256(14)
W3 0.04472(19) 0.02605(15) 0.0499(2) -0.00710(14) -0.00787(16) -0.00746(14)
Fe6 0.0255(7) 0.0211(7) 0.0299(8) -0.0015(6) 0.0058(6) -0.0051(6)
Fe1 0.0277(7) 0.0208(6) 0.0267(8) -0.0013(6) 0.0046(6) -0.0035(6)
Fe9 0.0379(6) 0.0369(6) 0.0532(8) 0.0103(6) 0.0126(6) -0.0098(5)
Fe10 0.0299(6) 0.0406(6) 0.0536(8) -0.0027(6) 0.0017(5) 0.0021(5)
Fe3 0.0512(7) 0.0441(7) 0.0439(7) -0.0176(6) 0.0086(6) 0.0022(6)
Fe4 0.0474(7) 0.0479(7) 0.0387(7) -0.0007(6) -0.0052(6) -0.0096(6)
Fe7 0.0492(8) 0.0723(9) 0.0418(8) -0.0042(7) -0.0018(6) 0.0035(7)
Fe8 0.0488(7) 0.0322(6) 0.0622(9) -0.0176(6) 0.0100(6) -0.0079(6)
Fe5 0.0520(7) 0.0256(6) 0.0569(8) 0.0046(5) -0.0049(6) -0.0055(5)
Fe2 0.0306(6) 0.0466(7) 0.0478(8) 0.0054(6) 0.0013(5) -0.0124(5)
N23 0.141(10) 0.060(6) 0.083(8) -0.034(6) 0.007(7) -0.028(6)
N24 0.095(8) 0.051(5) 0.103(8) 0.010(5) -0.010(6) -0.024(5)
N22 0.128(11) 0.083(8) 0.183(14) -0.007(8) -0.088(11) -0.041(7)
N19 0.046(4) 0.055(5) 0.044(5) 0.002(4) -0.004(4) -0.012(4)
N17 0.029(3) 0.025(3) 0.037(4) -0.002(3) 0.005(3) -0.006(3)
N20 0.039(4) 0.036(4) 0.058(5) 0.003(3) -0.003(4) -0.007(3)
N18 0.047(4) 0.031(4) 0.059(5) 0.009(4) -0.007(4) -0.010(3)
N12 0.051(4) 0.044(4) 0.052(5) 0.000(4) -0.015(4) -0.011(4)
N14 0.052(6) 0.149(11) 0.066(7) 0.010(7) -0.007(5) 0.008(6)
N10 0.032(4) 0.052(5) 0.050(5) 0.003(4) 0.004(3) -0.008(3)
N11 0.042(4) 0.045(4) 0.047(5) -0.012(4) 0.007(4) 0.005(3)
N13 0.042(5) 0.097(7) 0.076(7) -0.019(6) 0.012(5) 0.006(5)
N5 0.056(5) 0.056(5) 0.047(5) 0.001(4) -0.009(4) -0.018(4)
N21 0.044(4) 0.039(4) 0.055(5) -0.017(4) 0.004(4) -0.002(3)
N3 0.050(4) 0.037(4) 0.059(5) 0.008(4) 0.002(4) -0.005(4)
N8 0.114(8) 0.096(7) 0.064(6) 0.039(6) -0.021(6) -0.061(7)
N7 0.146(13) 0.37(3) 0.141(13) 0.191(16) -0.105(11) -0.189(16)
N6 0.251(15) 0.134(11) 0.132(11) 0.023(9) 0.116(10) 0.013(11)
N4 0.055(5) 0.047(4) 0.042(4) -0.010(4) 0.008(4) -0.004(4)
N1 0.034(3) 0.030(3) 0.029(4) -0.004(3) 0.001(3) -0.001(3)
N2 0.042(4) 0.056(5) 0.055(5) 0.014(4) -0.003(4) -0.015(4)
N15 0.055(5) 0.025(3) 0.056(5) 0.007(3) -0.001(4) -0.005(3)
N9 0.034(3) 0.027(3) 0.033(4) -0.003(3) 0.005(3) -0.003(3)
N47 0.118(10) 0.080(8) 0.141(12) 0.020(8) -0.059(9) 0.014(7)
N46 0.089(7) 0.046(5) 0.095(8) 0.001(5) 0.008(6) 0.024(5)
N48 0.085(7) 0.049(5) 0.086(7) 0.021(5) 0.017(6) -0.013(5)
N45 0.049(5) 0.032(4) 0.067(6) -0.008(4) 0.005(4) -0.001(3)
N44 0.033(4) 0.040(4) 0.066(5) 0.002(4) 0.004(4) -0.002(3)
N41 0.031(3) 0.027(3) 0.036(4) -0.005(3) 0.007(3) -0.005(3)
N42 0.052(5) 0.078(6) 0.042(5) 0.000(4) 0.003(4) 0.011(4)
N43 0.044(4) 0.043(4) 0.062(5) 0.008(4) 0.009(4) -0.011(4)
N36 0.034(4) 0.056(5) 0.050(5) -0.005(4) 0.001(3) 0.005(4)
N39 0.065(6) 0.101(8) 0.091(8) 0.002(6) -0.034(6) -0.022(6)
N38 0.057(6) 0.068(6) 0.156(11) 0.014(7) -0.029(7) -0.033(5)
N40 0.082(8) 0.150(11) 0.112(10) -0.068(9) -0.026(7) -0.019(8)
N34 0.048(4) 0.035(4) 0.060(5) -0.015(4) 0.010(4) -0.008(3)
N35 0.044(4) 0.076(6) 0.040(5) -0.006(4) -0.004(4) -0.012(4)
N29 0.093(8) 0.147(11) 0.069(7) -0.069(7) -0.011(6) 0.046(8)
N30 0.165(13) 0.112(10) 0.152(13) -0.012(9) 0.124(11) -0.039(9)
N32 0.091(7) 0.087(7) 0.066(6) -0.033(5) 0.000(5) 0.042(6)
N28 0.045(4) 0.048(4) 0.056(5) -0.019(4) 0.011(4) -0.007(4)
N25 0.030(3) 0.031(3) 0.027(3) -0.003(3) 0.011(3) -0.005(3)
N26 0.046(4) 0.043(4) 0.035(4) 0.002(3) 0.010(3) -0.010(3)
N27 0.065(5) 0.058(5) 0.049(5) -0.009(4) -0.011(4) -0.002(4)
N33 0.030(3) 0.026(3) 0.039(4) -0.005(3) 0.008(3) -0.007(3)
N31 0.033(4) 0.037(4) 0.056(5) -0.007(4) 0.011(4) 0.000(3)
N70 0.058(5) 0.078(6) 0.068(6) 0.005(5) -0.009(5) 0.004(5)
N71 0.049(5) 0.045(4) 0.088(7) -0.009(5) -0.002(5) -0.001(4)
N72 0.036(4) 0.052(5) 0.078(6) -0.001(4) -0.001(4) 0.001(4)
N37 0.045(4) 0.037(4) 0.063(6) -0.004(4) 0.011(4) -0.011(3)
N69 0.041(4) 0.052(5) 0.057(5) 0.008(4) 0.010(4) -0.011(4)
N68 0.059(5) 0.069(6) 0.067(6) 0.031(5) 0.009(5) -0.001(5)
N67 0.059(5) 0.043(5) 0.104(8) -0.005(5) 0.022(5) -0.012(4)
N50 0.058(5) 0.069(6) 0.065(6) -0.005(5) 0.008(5) -0.013(5)
N49 0.044(4) 0.068(5) 0.057(5) 0.010(4) -0.008(4) -0.004(4)
N51 0.056(5) 0.065(5) 0.065(6) 0.012(4) -0.008(4) -0.018(4)
N53 0.059(5) 0.040(4) 0.074(6) -0.017(4) 0.014(4) 0.004(4)
N52 0.058(5) 0.065(5) 0.055(5) -0.025(4) 0.017(4) 0.004(4)
N54 0.078(6) 0.070(6) 0.050(5) -0.032(5) -0.001(5) -0.001(5)
N58 0.078(6) 0.040(4) 0.074(6) 0.008(4) -0.011(5) -0.011(4)
N59 0.080(6) 0.057(5) 0.067(6) 0.000(5) -0.019(5) -0.012(5)
N60 0.064(5) 0.042(4) 0.080(7) -0.010(4) -0.003(5) 0.000(4)
N64 0.078(6) 0.062(6) 0.071(6) -0.031(5) 0.013(5) -0.021(5)
N65 0.057(5) 0.051(5) 0.108(8) -0.041(5) 0.010(5) 0.001(4)
N66 0.059(5) 0.042(4) 0.074(6) -0.011(4) 0.006(5) -0.008(4)
N62 0.064(6) 0.099(8) 0.079(7) -0.009(7) -0.007(6) 0.014(6)
N61 0.074(7) 0.112(9) 0.077(8) -0.026(7) -0.014(6) 0.000(6)
N63 0.086(8) 0.111(9) 0.087(8) -0.001(7) 0.020(7) -0.013(7)
N56 0.060(5) 0.079(6) 0.063(6) -0.010(5) 0.000(5) -0.006(5)
N57 0.091(7) 0.069(6) 0.060(6) 0.010(5) -0.016(5) -0.016(5)
N55 0.068(6) 0.059(5) 0.069(6) 0.002(5) -0.007(5) -0.006(5)
C19 0.044(5) 0.035(4) 0.040(5) -0.007(4) -0.004(4) -0.006(4)
C22 0.087(8) 0.056(6) 0.093(9) -0.006(6) -0.054(7) -0.024(6)
C23 0.096(9) 0.040(5) 0.070(8) -0.008(5) 0.003(6) -0.014(6)
C24 0.055(6) 0.043(5) 0.086(8) -0.014(5) -0.010(6) -0.012(5)
C18 0.054(5) 0.022(4) 0.061(6) 0.001(4) -0.003(5) -0.014(4)
C17 0.029(4) 0.025(4) 0.044(5) 0.005(3) 0.003(3) 0.000(3)
C20 0.042(5) 0.027(4) 0.066(6) 0.002(4) -0.016(5) -0.014(4)
C13 0.048(6) 0.059(6) 0.062(7) 0.001(5) -0.008(5) 0.013(5)
C11 0.041(5) 0.039(5) 0.051(6) -0.013(4) 0.010(4) 0.009(4)
C10 0.031(4) 0.046(5) 0.058(6) -0.005(4) 0.006(4) -0.007(4)
C12 0.039(5) 0.043(5) 0.045(5) -0.001(4) -0.010(4) -0.004(4)
C14 0.044(6) 0.089(8) 0.056(7) 0.009(6) 0.006(5) 0.009(6)
C5 0.067(6) 0.040(5) 0.035(5) -0.002(4) -0.006(4) -0.008(5)
C21 0.057(6) 0.032(4) 0.045(5) -0.021(4) -0.013(4) 0.007(4)
C1 0.037(4) 0.028(4) 0.030(4) -0.006(3) 0.007(3) -0.006(3)
C3 0.042(5) 0.044(5) 0.045(5) 0.020(4) 0.006(4) -0.004(4)
C2 0.042(5) 0.039(5) 0.055(6) 0.014(4) 0.005(5) -0.016(4)
C4 0.039(5) 0.052(5) 0.033(5) -0.010(4) 0.006(4) -0.001(4)
C6 0.28(2) 0.061(8) 0.098(12) 0.027(8) 0.111(13) 0.011(11)
C7 0.088(9) 0.181(16) 0.079(9) 0.075(10) -0.038(8) -0.081(10)
C8 0.070(7) 0.079(7) 0.037(5) 0.024(5) -0.001(5) -0.019(6)
C15 0.055(5) 0.027(4) 0.051(6) -0.006(4) -0.003(4) 0.008(4)
C9 0.044(5) 0.031(4) 0.035(5) -0.008(3) 0.000(4) -0.013(4)
C46 0.058(6) 0.045(6) 0.084(8) 0.011(5) 0.005(6) -0.002(5)
C45 0.044(5) 0.025(4) 0.064(7) 0.000(4) 0.007(5) 0.001(4)
C48 0.057(6) 0.035(5) 0.070(7) 0.002(5) 0.007(5) -0.004(4)
C47 0.071(8) 0.057(7) 0.086(9) 0.002(6) -0.010(7) 0.003(6)
C44 0.037(5) 0.030(4) 0.071(7) 0.002(4) -0.008(4) 0.006(4)
C41 0.026(4) 0.034(4) 0.050(5) -0.006(4) 0.010(4) -0.013(3)
C43 0.045(5) 0.035(5) 0.070(7) 0.022(4) 0.013(5) -0.009(4)
C42 0.038(5) 0.055(5) 0.041(5) 0.008(4) 0.004(4) 0.005(4)
C34 0.053(5) 0.040(5) 0.049(6) -0.018(4) 0.009(4) -0.016(4)
C35 0.038(5) 0.059(6) 0.059(6) -0.009(5) -0.001(5) -0.003(4)
C36 0.024(4) 0.061(6) 0.049(5) -0.007(5) 0.003(4) -0.001(4)
C39 0.045(6) 0.069(7) 0.067(7) -0.003(6) -0.007(5) -0.015(5)
C38 0.038(5) 0.069(7) 0.105(10) 0.000(7) -0.015(6) -0.015(5)
C40 0.055(6) 0.100(9) 0.086(9) -0.042(8) -0.015(6) -0.006(6)
C25 0.037(4) 0.026(4) 0.039(5) 0.010(3) 0.004(4) -0.010(3)
C30 0.091(9) 0.054(6) 0.085(9) -0.013(6) 0.048(7) -0.006(6)
C26 0.034(4) 0.047(5) 0.042(5) 0.004(4) 0.012(4) -0.004(4)
C27 0.068(6) 0.044(5) 0.034(5) -0.013(4) 0.004(5) -0.007(5)
C28 0.040(5) 0.040(5) 0.047(5) -0.012(4) 0.007(4) -0.007(4)
C32 0.057(6) 0.069(6) 0.032(5) -0.022(5) 0.010(4) 0.010(5)
C29 0.070(7) 0.086(8) 0.049(6) -0.027(6) 0.016(5) 0.014(6)
C33 0.034(4) 0.030(4) 0.043(5) -0.003(4) 0.006(4) 0.000(4)
C31 0.036(4) 0.028(4) 0.057(6) -0.006(4) 0.010(4) 0.008(4)
C114 0.048(6) 0.077(7) 0.082(8) 0.014(6) -0.002(6) -0.010(5)
C119 0.109(12) 0.085(10) 0.169(17) 0.040(10) -0.086(13) -0.038(9)
C120 0.075(10) 0.39(4) 0.076(12) 0.024(17) -0.031(9) -0.049(16)
C118 0.089(9) 0.080(9) 0.116(12) -0.029(8) 0.052(8) -0.021(8)
C117 0.116(12) 0.102(11) 0.181(18) -0.071(12) 0.089(12) -0.039(10)
C115 0.28(3) 0.127(16) 0.096(13) 0.015(12) -0.018(16) 0.128(19)
C116 0.142(14) 0.038(7) 0.21(2) 0.000(10) -0.094(15) 0.006(8)
C112 0.086(9) 0.089(9) 0.062(8) 0.002(7) -0.015(7) -0.003(7)
C105 0.058(6) 0.070(7) 0.068(7) 0.013(6) 0.001(5) 0.009(6)
C37 0.039(5) 0.034(4) 0.069(7) -0.009(5) 0.013(5) -0.007(4)
C103 0.103(10) 0.052(7) 0.128(12) -0.019(7) 0.041(9) -0.018(7)
C106 0.096(10) 0.052(7) 0.137(14) 0.045(8) -0.008(10) -0.010(7)
C107 0.100(10) 0.077(9) 0.110(12) 0.036(9) 0.009(9) 0.007(8)
C104 0.061(7) 0.119(11) 0.066(8) 0.028(7) -0.005(6) -0.016(7)
C111 0.073(8) 0.069(8) 0.130(13) 0.001(8) -0.009(8) -0.019(7)
C110 0.064(7) 0.086(9) 0.104(11) -0.008(8) 0.000(7) -0.010(7)
C113 0.081(8) 0.057(6) 0.075(8) -0.020(6) -0.003(6) -0.008(6)
C109 0.065(7) 0.104(10) 0.058(7) 0.022(7) 0.018(6) 0.012(7)
C108 0.074(8) 0.121(11) 0.041(6) 0.019(7) 0.019(6) -0.008(8)
C52 0.112(11) 0.098(10) 0.098(11) 0.001(9) -0.042(9) -0.047(9)
C53 0.111(11) 0.083(9) 0.129(13) 0.023(9) -0.054(10) -0.055(8)
C49 0.056(6) 0.106(9) 0.054(7) -0.005(6) -0.013(5) 0.011(6)
C51 0.086(8) 0.045(6) 0.100(10) 0.012(6) -0.015(7) -0.011(6)
C54 0.074(8) 0.155(14) 0.076(9) 0.060(10) 0.010(7) -0.002(9)
C55 0.120(12) 0.110(12) 0.082(10) 0.011(9) 0.025(9) -0.040(10)
C50 0.082(8) 0.089(9) 0.057(7) -0.004(6) 0.015(6) -0.013(7)
C56 0.049(7) 0.147(14) 0.125(13) -0.031(11) -0.020(8) 0.024(8)
C57 0.049(6) 0.129(12) 0.072(8) 0.012(8) -0.006(6) 0.002(7)
C58 0.054(6) 0.072(7) 0.083(8) -0.014(6) 0.016(6) -0.012(6)
C66 0.105(12) 0.167(16) 0.058(9) -0.029(9) 0.035(8) -0.040(11)
C65 0.125(13) 0.124(13) 0.058(8) 0.002(8) 0.017(9) -0.035(11)
C60 0.117(11) 0.112(11) 0.062(8) -0.033(8) -0.033(8) 0.016(9)
C64 0.144(14) 0.077(9) 0.094(11) -0.030(8) -0.030(10) -0.019(9)
C63 0.160(15) 0.061(8) 0.096(11) -0.039(8) -0.035(10) -0.010(8)
C59 0.090(9) 0.045(6) 0.092(9) -0.007(6) 0.005(7) 0.006(6)
C62 0.085(10) 0.091(11) 0.155(15) 0.013(10) 0.037(10) 0.037(9)
C61 0.063(8) 0.063(8) 0.167(15) -0.016(9) 0.015(9) 0.002(7)
C78 0.080(8) 0.063(7) 0.080(8) -0.029(6) 0.014(7) -0.004(6)
C82 0.077(8) 0.080(8) 0.097(10) -0.009(8) -0.015(8) 0.034(7)
C81 0.114(12) 0.086(10) 0.106(12) -0.005(9) -0.032(10) 0.029(9)
C77 0.092(10) 0.096(10) 0.096(10) -0.018(8) -0.027(8) -0.012(8)
C80 0.149(14) 0.101(11) 0.057(8) 0.020(7) 0.002(9) -0.030(10)
C79 0.102(11) 0.097(10) 0.104(12) 0.021(9) -0.011(9) -0.021(9)
C76 0.060(7) 0.083(8) 0.103(10) 0.006(7) -0.002(7) -0.020(6)
C84 0.115(12) 0.053(7) 0.123(12) -0.007(8) -0.025(10) -0.012(7)
C83 0.107(11) 0.043(6) 0.107(11) -0.007(6) -0.007(8) -0.023(7)
C96 0.093(9) 0.046(6) 0.101(10) -0.006(6) 0.031(8) -0.028(6)
C100 0.143(14) 0.055(7) 0.104(11) 0.017(7) 0.034(10) 0.020(9)
C99 0.075(10) 0.042(8) 0.48(4) 0.036(15) -0.016(18) -0.005(7)
C95 0.053(6) 0.066(7) 0.095(9) -0.023(6) -0.002(6) 0.003(5)
C98 0.064(9) 0.28(3) 0.130(15) -0.147(18) -0.005(9) 0.023(13)
C97 0.146(15) 0.095(11) 0.097(12) -0.022(9) 0.051(11) 0.033(11)
C94 0.068(7) 0.090(9) 0.067(8) -0.026(7) -0.010(6) -0.012(6)
C102 0.155(16) 0.172(17) 0.111(14) -0.007(13) -0.027(12) -0.123(14)
C101 0.133(14) 0.132(13) 0.112(13) 0.017(11) -0.036(11) -0.097(12)
C92 0.18(2) 0.21(3) 0.16(2) -0.05(2) 0.043(17) -0.03(2)
C93 0.27(3) 0.153(19) 0.078(13) -0.014(14) 0.028(16) 0.05(2)
C85 0.104(11) 0.095(11) 0.128(14) -0.040(10) -0.010(10) 0.005(9)
C88 0.146(18) 0.134(16) 0.28(3) -0.051(18) -0.13(2) 0.008(14)
C89 0.101(14) 0.31(3) 0.17(2) -0.13(2) -0.047(14) 0.06(2)
C90 0.097(14) 0.21(3) 0.19(2) 0.06(2) 0.023(15) 0.034(16)
C91 0.135(18) 0.17(2) 0.20(2) 0.051(17) -0.074(18) -0.005(16)
C87 0.091(11) 0.129(14) 0.117(13) 0.013(11) 0.009(10) -0.006(10)
C86 0.069(8) 0.120(12) 0.112(12) -0.019(10) 0.005(8) 0.004(8)
C69 0.122(12) 0.054(7) 0.106(11) 0.007(7) -0.021(9) -0.014(7)
C67 0.066(7) 0.089(9) 0.083(9) 0.008(7) 0.003(6) -0.015(7)
C74 0.130(16) 0.106(13) 0.22(2) 0.042(14) -0.086(16) 0.009(12)
C75 0.088(11) 0.139(15) 0.181(19) 0.066(14) -0.029(12) 0.016(11)
C73 0.36(4) 0.145(18) 0.043(9) 0.013(10) 0.010(14) -0.08(2)
C72 0.23(2) 0.20(2) 0.060(11) 0.006(14) 0.035(13) 0.02(2)
C71 0.081(11) 0.23(2) 0.182(19) -0.142(18) 0.018(12) -0.022(13)
C70 0.119(13) 0.172(17) 0.109(13) -0.061(12) 0.004(11) -0.073(13)
C68 0.094(10) 0.132(13) 0.096(11) -0.033(10) 0.024(9) -0.001(10)
N16 0.086(7) 0.058(6) 0.142(11) -0.010(6) -0.001(7) 0.027(6)
C16 0.057(6) 0.048(6) 0.100(9) -0.001(6) -0.008(6) 0.009(5)

loop_
_atom_type_symbol
_atom_type_description
_atom_type_scat_dispersion_real
_atom_type_scat_dispersion_imag
_atom_type_scat_source
Fe Fe 0.3463 0.8444 'International Tables Vol C Tables 4.2.6.8 and 6.1.1.4'
W W -0.849 6.8722 'International Tables Vol C Tables 4.2.6.8 and 6.1.1.4'
C C 0.0033 0.0016 'International Tables Vol C Tables 4.2.6.8 and 6.1.1.4'
H H 0 0 'International Tables Vol C Tables 4.2.6.8 and 6.1.1.4'
N N 0.0061 0.0033 'International Tables Vol C Tables 4.2.6.8 and 6.1.1.4'
O O 0.0106 0.006 'International Tables Vol C Tables 4.2.6.8 and 6.1.1.4'

loop_
_geom_angle_atom_site_label_1
_geom_angle_atom_site_label_2
_geom_angle_atom_site_label_3
_geom_angle
_geom_angle_site_symmetry_1
_geom_angle_site_symmetry_3
C6 W1 C1 140.9(4) . .
C6 W1 C8 73.3(5) . .
C1 W1 C8 132.1(3) . .
C6 W1 C3 145.5(4) . .
C1 W1 C3 72.9(3) . .
C8 W1 C3 75.7(4) . .
C6 W1 C7 76.3(7) . .
C1 W1 C7 134.2(4) . .
C8 W1 C7 72.2(4) . .
C3 W1 C7 80.0(6) . .
C6 W1 C4 70.1(4) . .
C1 W1 C4 71.6(3) . .
C8 W1 C4 133.1(4) . .
C3 W1 C4 144.4(3) . .
C7 W1 C4 124.2(5) . .
C6 W1 C2 93.2(8) . .
C1 W1 C2 74.0(3) . .
C8 W1 C2 71.3(4) . .
C3 W1 C2 91.0(4) . .
C7 W1 C2 143.5(4) . .
C4 W1 C2 82.5(3) . .
C6 W1 C5 107.1(7) . .
C1 W1 C5 72.8(3) . .
C8 W1 C5 140.5(4) . .
C3 W1 C5 87.5(3) . .
C7 W1 C5 69.8(4) . .
C4 W1 C5 79.1(3) . .
C2 W1 C5 145.7(3) . .
C41 W6 C44 71.8(3) . .
C41 W6 C45 74.7(3) . .
C44 W6 C45 90.1(4) . .
C41 W6 C48 139.9(3) . .
C44 W6 C48 148.2(3) . .
C45 W6 C48 100.7(4) . .
C41 W6 C47 131.5(4) . .
C44 W6 C47 75.4(4) . .
C45 W6 C47 140.2(4) . .
C48 W6 C47 77.3(4) . .
C41 W6 C42 74.4(3) . .
C44 W6 C42 90.1(3) . .
C45 W6 C42 147.3(3) . .
C48 W6 C42 96.1(4) . .
C47 W6 C42 70.8(4) . .
C41 W6 C46 133.6(4) . .
C44 W6 C46 79.0(3) . .
C45 W6 C46 70.0(4) . .
C48 W6 C46 76.9(4) . .
C47 W6 C46 70.9(4) . .
C42 W6 C46 141.7(4) . .
C41 W6 C43 71.0(3) . .
C44 W6 C43 142.8(3) . .
C45 W6 C43 79.9(4) . .
C48 W6 C43 69.0(3) . .
C47 W6 C43 132.5(4) . .
C42 W6 C43 80.3(4) . .
C46 W6 C43 128.7(4) . .
C33 W5 C38 139.5(4) . .
C33 W5 C34 73.9(3) . .
C38 W5 C34 93.8(4) . .
C33 W5 C40 131.1(4) . .
C38 W5 C40 75.9(5) . .
C34 W5 C40 70.7(4) . .
C33 W5 C39 134.5(3) . .
C38 W5 C39 77.6(4) . .
C34 W5 C39 141.7(4) . .
C40 W5 C39 71.0(4) . .
C33 W5 C37 70.9(3) . .
C38 W5 C37 69.1(4) . .
C34 W5 C37 80.6(3) . .
C40 W5 C37 132.6(4) . .
C39 W5 C37 128.0(4) . .
C33 W5 C35 71.9(3) . .
C38 W5 C35 148.1(4) . .
C34 W5 C35 90.5(3) . .
C40 W5 C35 75.8(4) . .
C39 W5 C35 79.5(4) . .
C37 W5 C35 142.7(4) . .
C33 W5 C36 74.3(3) . .
C38 W5 C36 104.1(4) . .
C34 W5 C36 146.8(3) . .
C40 W5 C36 140.5(4) . .
C39 W5 C36 70.5(4) . .
C37 W5 C36 80.0(3) . .
C35 W5 C36 88.7(3) . .
C30 W4 C25 140.9(4) . .
C30 W4 C28 147.1(3) . .
C25 W4 C28 71.7(3) . .
C30 W4 C31 94.9(5) . .
C25 W4 C31 74.7(3) . .
C28 W4 C31 90.4(3) . .
C30 W4 C27 102.6(5) . .
C25 W4 C27 74.3(3) . .
C28 W4 C27 89.7(3) . .
C31 W4 C27 147.2(3) . .
C30 W4 C32 74.6(4) . .
C25 W4 C32 132.2(3) . .
C28 W4 C32 76.6(3) . .
C31 W4 C32 70.7(3) . .
C27 W4 C32 140.7(3) . .
C30 W4 C29 78.0(5) . .
C25 W4 C29 131.8(4) . .
C28 W4 C29 78.5(4) . .
C31 W4 C29 143.2(4) . .
C27 W4 C29 68.6(4) . .
C32 W4 C29 72.6(4) . .
C30 W4 C26 70.5(4) . .
C25 W4 C26 70.6(3) . .
C28 W4 C26 142.3(3) . .
C31 W4 C26 80.9(3) . .
C27 W4 C26 79.1(3) . .
C32 W4 C26 132.3(4) . .
C29 W4 C26 128.0(4) . .
C14 W2 C9 141.5(3) . .
C14 W2 C11 147.5(4) . .
C9 W2 C11 70.9(3) . .
C14 W2 C16 75.9(5) . .
C9 W2 C16 131.3(4) . .
C11 W2 C16 76.9(4) . .
C14 W2 C15 96.7(4) . .
C9 W2 C15 74.3(3) . .
C11 W2 C15 90.4(3) . .
C16 W2 C15 70.3(4) . .
C14 W2 C10 100.4(4) . .
C9 W2 C10 75.1(3) . .
C11 W2 C10 89.8(4) . .
C16 W2 C10 140.8(4) . .
C15 W2 C10 147.5(3) . .
C14 W2 C13 77.6(4) . .
C9 W2 C13 131.9(3) . .
C11 W2 C13 77.3(4) . .
C16 W2 C13 71.6(4) . .
C15 W2 C13 141.7(3) . .
C10 W2 C13 69.5(3) . .
C14 W2 C12 70.1(4) . .
C9 W2 C12 71.4(3) . .
C11 W2 C12 142.4(3) . .
C16 W2 C12 131.3(4) . .
C15 W2 C12 80.1(3) . .
C10 W2 C12 80.1(3) . .
C13 W2 C12 130.2(4) . .
C17 W3 C23 140.8(4) . .
C17 W3 C20 71.7(3) . .
C23 W3 C20 147.3(4) . .
C17 W3 C22 131.1(4) . .
C23 W3 C22 75.6(5) . .
C20 W3 C22 77.1(4) . .
C17 W3 C18 74.1(3) . .
C23 W3 C18 102.4(4) . .
C20 W3 C18 88.4(3) . .
C22 W3 C18 141.7(4) . .
C17 W3 C19 72.8(3) . .
C23 W3 C19 97.6(4) . .
C20 W3 C19 89.5(3) . .
C22 W3 C19 70.3(4) . .
C18 W3 C19 145.8(3) . .
C17 W3 C21 71.7(3) . .
C23 W3 C21 69.1(4) . .
C20 W3 C21 143.5(3) . .
C22 W3 C21 129.8(4) . .
C18 W3 C21 81.4(3) . .
C19 W3 C21 80.2(3) . .
C17 W3 C24 133.5(4) . .
C23 W3 C24 76.9(4) . .
C20 W3 C24 77.9(3) . .
C22 W3 C24 71.7(4) . .
C18 W3 C24 70.7(4) . .
C19 W3 C24 141.7(4) . .
C21 W3 C24 129.6(3) . .
N33 Fe6 N33 180 . 2_675
N33 Fe6 N25 90.4(3) . 2_675
N33 Fe6 N25 89.6(3) 2_675 2_675
N33 Fe6 N25 89.6(3) . .
N33 Fe6 N25 90.4(3) 2_675 .
N25 Fe6 N25 180 2_675 .
N33 Fe6 N41 89.3(3) . .
N33 Fe6 N41 90.7(3) 2_675 .
N25 Fe6 N41 88.9(3) 2_675 .
N25 Fe6 N41 91.1(3) . .
N33 Fe6 N41 90.7(3) . 2_675
N33 Fe6 N41 89.3(3) 2_675 2_675
N25 Fe6 N41 91.1(3) 2_675 2_675
N25 Fe6 N41 88.9(3) . 2_675
N41 Fe6 N41 180 . 2_675
N9 Fe1 N9 180.0(4) 2_766 .
N9 Fe1 N1 90.0(3) 2_766 .
N9 Fe1 N1 90.0(3) . .
N9 Fe1 N1 90.0(3) 2_766 2_766
N9 Fe1 N1 90.0(3) . 2_766
N1 Fe1 N1 180 . 2_766
N9 Fe1 N17 89.7(3) 2_766 2_766
N9 Fe1 N17 90.3(3) . 2_766
N1 Fe1 N17 90.9(3) . 2_766
N1 Fe1 N17 89.1(3) 2_766 2_766
N9 Fe1 N17 90.3(3) 2_766 .
N9 Fe1 N17 89.7(3) . .
N1 Fe1 N17 89.1(3) . .
N1 Fe1 N17 90.9(3) 2_766 .
N17 Fe1 N17 180 2_766 .
N26 Fe9 N37 90.5(3) . 2_675
N26 Fe9 N43 90.7(3) . .
N37 Fe9 N43 90.1(3) 2_675 .
N26 Fe9 N67 174.4(3) . .
N37 Fe9 N67 94.2(4) 2_675 .
N43 Fe9 N67 92.4(3) . .
N26 Fe9 N68 90.3(4) . .
N37 Fe9 N68 176.3(3) 2_675 .
N43 Fe9 N68 93.5(3) . .
N67 Fe9 N68 84.8(4) . .
N26 Fe9 N69 92.5(3) . .
N37 Fe9 N69 92.4(3) 2_675 .
N43 Fe9 N69 176.0(3) . .
N67 Fe9 N69 84.3(3) . .
N68 Fe9 N69 84.0(3) . .
N44 Fe10 N31 90.3(3) . 2_675
N44 Fe10 N36 91.2(3) . .
N31 Fe10 N36 89.5(3) 2_675 .
N44 Fe10 N72 174.8(3) . .
N31 Fe10 N72 93.2(3) 2_675 .
N36 Fe10 N72 92.6(3) . .
N44 Fe10 N70 92.7(4) . .
N31 Fe10 N70 176.6(3) 2_675 .
N36 Fe10 N70 92.1(4) . .
N72 Fe10 N70 83.7(4) . .
N44 Fe10 N71 92.2(3) . .
N31 Fe10 N71 93.9(3) 2_675 .
N36 Fe10 N71 175.2(3) . .
N72 Fe10 N71 83.8(3) . .
N70 Fe10 N71 84.3(4) . .
N11 Fe3 N21 90.1(3) . 2_766
N11 Fe3 N4 90.4(3) . .
N21 Fe3 N4 89.2(3) 2_766 .
N11 Fe3 N52 91.4(3) . .
N21 Fe3 N52 177.7(3) 2_766 .
N4 Fe3 N52 92.5(3) . .
N11 Fe3 N54 175.4(3) . .
N21 Fe3 N54 93.9(4) 2_766 .
N4 Fe3 N54 92.0(4) . .
N52 Fe3 N54 84.6(4) . .
N11 Fe3 N53 92.8(3) . .
N21 Fe3 N53 93.1(3) 2_766 .
N4 Fe3 N53 176.0(3) . .
N52 Fe3 N53 85.1(3) . .
N54 Fe3 N53 84.6(4) . .
N5 Fe4 N19 89.4(3) 2_766 .
N5 Fe4 N12 90.9(3) 2_766 .
N19 Fe4 N12 90.8(3) . .
N5 Fe4 N56 92.4(4) 2_766 .
N19 Fe4 N56 93.7(4) . .
N12 Fe4 N56 174.4(4) . .
N5 Fe4 N57 93.5(4) 2_766 .
N19 Fe4 N57 176.1(4) . .
N12 Fe4 N57 91.8(3) . .
N56 Fe4 N57 83.5(4) . .
N5 Fe4 N55 175.3(4) 2_766 .
N19 Fe4 N55 93.7(3) . .
N12 Fe4 N55 92.7(3) . .
N56 Fe4 N55 83.8(4) . .
N57 Fe4 N55 83.3(4) . .
N42 Fe7 N27 88.8(3) . .
N42 Fe7 N35 91.5(3) . .
N27 Fe7 N35 90.8(3) . .
N42 Fe7 N62 95.0(4) . .
N27 Fe7 N62 175.7(4) . .
N35 Fe7 N62 91.2(4) . .
N42 Fe7 N63 92.0(4) . .
N27 Fe7 N63 95.5(4) . .
N35 Fe7 N63 172.8(5) . .
N62 Fe7 N63 82.3(5) . .
N42 Fe7 N61 174.8(4) . .
N27 Fe7 N61 93.6(4) . .
N35 Fe7 N61 93.1(4) . .
N62 Fe7 N61 82.5(4) . .
N63 Fe7 N61 83.2(5) . .
N34 Fe8 N28 90.3(3) . .
N34 Fe8 N45 88.9(3) . 2_675
N28 Fe8 N45 90.5(3) . 2_675
N34 Fe8 N64 92.9(4) . .
N28 Fe8 N64 92.3(4) . .
N45 Fe8 N64 176.7(3) 2_675 .
N34 Fe8 N66 92.7(3) . .
N28 Fe8 N66 175.6(3) . .
N45 Fe8 N66 92.8(3) 2_675 .
N64 Fe8 N66 84.3(4) . .
N34 Fe8 N65 176.8(3) . .
N28 Fe8 N65 92.0(3) . .
N45 Fe8 N65 93.3(4) 2_675 .
N64 Fe8 N65 84.8(4) . .
N66 Fe8 N65 84.9(3) . .
N3 Fe5 N15 89.4(3) . 2_766
N3 Fe5 N18 91.0(3) . .
N15 Fe5 N18 90.6(3) 2_766 .
N3 Fe5 N59 92.1(4) . .
N15 Fe5 N59 94.2(4) 2_766 .
N18 Fe5 N59 174.3(3) . .
N3 Fe5 N60 175.8(4) . .
N15 Fe5 N60 92.6(3) 2_766 .
N18 Fe5 N60 92.7(3) . .
N59 Fe5 N60 84.0(4) . .
N3 Fe5 N58 93.5(3) . .
N15 Fe5 N58 176.3(3) 2_766 .
N18 Fe5 N58 91.6(3) . .
N59 Fe5 N58 83.4(4) . .
N60 Fe5 N58 84.4(3) . .
N20 Fe2 N2 91.0(3) . .
N20 Fe2 N10 89.8(3) . .
N2 Fe2 N10 90.1(3) . .
N20 Fe2 N51 93.2(3) . .
N2 Fe2 N51 92.7(3) . .
N10 Fe2 N51 175.9(3) . .
N20 Fe2 N50 174.9(3) . .
N2 Fe2 N50 93.1(4) . .
N10 Fe2 N50 93.2(3) . .
N51 Fe2 N50 83.6(4) . .
N20 Fe2 N49 91.2(3) . .
N2 Fe2 N49 176.0(3) . .
N10 Fe2 N49 93.2(3) . .
N51 Fe2 N49 83.8(3) . .
N50 Fe2 N49 84.6(4) . .
C19 N19 Fe4 175.0(7) . .
C17 N17 Fe1 178.1(7) . .
C20 N20 Fe2 176.8(7) . .
C18 N18 Fe5 176.7(8) . .
C12 N12 Fe4 176.7(8) . .
C10 N10 Fe2 175.1(8) . .
C11 N11 Fe3 177.2(7) . .
C5 N5 Fe4 176.4(8) . 2_766
C21 N21 Fe3 178.1(8) . 2_766
C3 N3 Fe5 178.4(8) . .
C4 N4 Fe3 179.4(9) . .
C1 N1 Fe1 177.5(7) . .
C2 N2 Fe2 176.1(8) . .
C15 N15 Fe5 174.4(8) . 2_766
C9 N9 Fe1 179.0(7) . .
C45 N45 Fe8 176.1(7) . 2_675
C44 N44 Fe10 179.3(9) . .
C41 N41 Fe6 177.2(6) . .
C42 N42 Fe7 173.1(8) . .
C43 N43 Fe9 178.7(9) . .
C36 N36 Fe10 175.7(7) . .
C34 N34 Fe8 177.5(7) . .
C35 N35 Fe7 178.0(9) . .
C28 N28 Fe8 179.5(8) . .
C25 N25 Fe6 177.6(6) . .
C26 N26 Fe9 179.3(8) . .
C27 N27 Fe7 172.9(9) . .
C33 N33 Fe6 177.6(7) . .
C31 N31 Fe10 174.7(7) . 2_675
C120 N70 C112 108.9(12) . .
C120 N70 C115 111.4(16) . .
C112 N70 C115 107.6(11) . .
C120 N70 Fe10 107.1(9) . .
C112 N70 Fe10 114.8(7) . .
C115 N70 Fe10 107.1(10) . .
C117 N71 C113 110.8(11) . .
C117 N71 C116 111.0(13) . .
C113 N71 C116 108.0(9) . .
C117 N71 Fe10 107.9(7) . .
C113 N71 Fe10 112.7(6) . .
C116 N71 Fe10 106.4(8) . .
C114 N72 C119 110.9(9) . .
C114 N72 C118 108.3(10) . .
C119 N72 C118 110.6(11) . .
C114 N72 Fe10 112.6(6) . .
C119 N72 Fe10 107.7(9) . .
C118 N72 Fe10 106.6(7) . .
C37 N37 Fe9 177.1(8) . 2_675
C105 N69 C109 108.6(8) . .
C105 N69 C110 107.4(9) . .
C109 N69 C110 111.3(9) . .
C105 N69 Fe9 115.1(6) . .
C109 N69 Fe9 110.2(7) . .
C110 N69 Fe9 104.2(6) . .
C108 N68 C104 109.9(10) . .
C108 N68 C107 109.5(10) . .
C104 N68 C107 108.8(10) . .
C108 N68 Fe9 104.1(7) . .
C104 N68 Fe9 114.4(6) . .
C107 N68 Fe9 110.1(9) . .
C103 N67 C111 109.7(11) . .
C103 N67 C106 108.8(10) . .
C111 N67 C106 110.9(10) . .
C103 N67 Fe9 113.5(7) . .
C111 N67 Fe9 109.8(7) . .
C106 N67 Fe9 104.0(8) . .
C55 N50 C50 111.4(10) . .
C55 N50 C56 111.3(12) . .
C50 N50 C56 107.7(10) . .
C55 N50 Fe2 110.3(8) . .
C50 N50 Fe2 113.6(7) . .
C56 N50 Fe2 102.2(7) . .
C49 N49 C52 107.7(10) . .
C49 N49 C57 110.3(9) . .
C52 N49 C57 110.4(10) . .
C49 N49 Fe2 114.3(7) . .
C52 N49 Fe2 105.1(7) . .
C57 N49 Fe2 108.9(7) . .
C51 N51 C53 109.6(10) . .
C51 N51 C54 109.1(10) . .
C53 N51 C54 111.4(11) . .
C51 N51 Fe2 113.8(6) . .
C53 N51 Fe2 109.3(7) . .
C54 N51 Fe2 103.7(8) . .
C63 N53 C59 108.6(10) . .
C63 N53 C62 112.4(11) . .
C59 N53 C62 109.4(10) . .
C63 N53 Fe3 104.8(7) . .
C59 N53 Fe3 113.9(6) . .
C62 N53 Fe3 107.8(7) . .
C66 N52 C61 109.5(11) . .
C66 N52 C58 109.5(10) . .
C61 N52 C58 107.8(10) . .
C66 N52 Fe3 110.1(8) . .
C61 N52 Fe3 105.2(7) . .
C58 N52 Fe3 114.5(6) . .
C60 N54 C64 108.6(11) . .
C60 N54 C65 110.6(12) . .
C64 N54 C65 110.5(11) . .
C60 N54 Fe3 113.0(6) . .
C64 N54 Fe3 110.0(8) . .
C65 N54 Fe3 104.0(8) . .
C76 N58 C84 108.4(10) . .
C76 N58 C79 111.1(10) . .
C84 N58 C79 110.2(10) . .
C76 N58 Fe5 113.3(6) . .
C84 N58 Fe5 102.7(8) . .
C79 N58 Fe5 110.8(8) . .
C77 N59 C80 109.3(10) . .
C77 N59 C81 109.9(10) . .
C80 N59 C81 112.1(11) . .
C77 N59 Fe5 113.1(8) . .
C80 N59 Fe5 103.3(8) . .
C81 N59 Fe5 109.1(8) . .
C78 N60 C82 106.1(9) . .
C78 N60 C83 109.8(9) . .
C82 N60 C83 113.4(10) . .
C78 N60 Fe5 114.3(7) . .
C82 N60 Fe5 104.9(7) . .
C83 N60 Fe5 108.3(7) . .
C94 N64 C97 108.2(10) . .
C94 N64 C102 108.1(12) . .
C97 N64 C102 112.6(12) . .
C94 N64 Fe8 114.5(6) . .
C97 N64 Fe8 107.3(10) . .
C102 N64 Fe8 106.3(9) . .
C99 N65 C95 109.8(13) . .
C99 N65 C98 111.3(15) . .
C95 N65 C98 108.0(10) . .
C99 N65 Fe8 107.9(9) . .
C95 N65 Fe8 114.1(6) . .
C98 N65 Fe8 105.8(10) . .
C101 N66 C100 110.6(12) . .
C101 N66 C96 110.7(11) . .
C100 N66 C96 109.4(10) . .
C101 N66 Fe8 107.2(8) . .
C100 N66 Fe8 105.9(8) . .
C96 N66 Fe8 112.9(6) . .
C90 N62 C89 109.7(18) . .
C90 N62 C86 109.3(13) . .
C89 N62 C86 107.4(13) . .
C90 N62 Fe7 108.9(11) . .
C89 N62 Fe7 107.9(11) . .
C86 N62 Fe7 113.5(9) . .
C93 N61 C85 109.2(13) . .
C93 N61 C88 112.8(18) . .
C85 N61 C88 110.2(13) . .
C93 N61 Fe7 104.0(12) . .
C85 N61 Fe7 113.5(9) . .
C88 N61 Fe7 107.0(11) . .
C87 N63 C92 112.6(14) . .
C87 N63 C91 109.5(14) . .
C92 N63 C91 107.4(18) . .
C87 N63 Fe7 112.4(10) . .
C92 N63 Fe7 108.5(13) . .
C91 N63 Fe7 106.1(11) . .
C72 N56 C68 109.6(13) . .
C72 N56 C71 112.6(17) . .
C68 N56 C71 105.4(12) . .
C72 N56 Fe4 109.8(10) . .
C68 N56 Fe4 113.7(8) . .
C71 N56 Fe4 105.8(8) . .
C74 N57 C69 108.6(12) . .
C74 N57 C73 109.5(12) . .
C69 N57 C73 108.2(12) . .
C74 N57 Fe4 108.1(9) . .
C69 N57 Fe4 115.6(8) . .
C73 N57 Fe4 106.7(10) . .
C75 N55 C70 113.9(14) . .
C75 N55 C67 107.8(11) . .
C70 N55 C67 108.5(11) . .
C75 N55 Fe4 107.9(9) . .
C70 N55 Fe4 105.6(8) . .
C67 N55 Fe4 113.3(8) . .
N19 C19 W3 175.0(8) . .
N22 C22 W3 178.2(13) . .
N23 C23 W3 179.9(15) . .
N24 C24 W3 178.5(10) . .
N18 C18 W3 176.0(8) . .
N17 C17 W3 178.8(7) . .
N20 C20 W3 177.2(8) . .
N13 C13 W2 176.1(10) . .
N11 C11 W2 179.3(9) . .
N10 C10 W2 174.8(9) . .
N12 C12 W2 179.0(8) . .
N14 C14 W2 179.1(12) . .
N5 C5 W1 176.0(8) . .
N21 C21 W3 178.9(8) . .
N1 C1 W1 178.4(7) . .
N3 C3 W1 178.4(8) . .
N2 C2 W1 175.1(8) . .
N4 C4 W1 177.8(8) . .
N6 C6 W1 174.9(19) . .
N7 C7 W1 177(2) . .
N8 C8 W1 176.0(10) . .
N15 C15 W2 174.8(8) . .
N9 C9 W2 177.4(7) . .
N46 C46 W6 177.5(10) . .
N45 C45 W6 174.9(8) . .
N48 C48 W6 179.2(11) . .
N47 C47 W6 176.0(11) . .
N44 C44 W6 179.0(9) . .
N41 C41 W6 176.8(7) . .
N43 C43 W6 177.9(10) . .
N42 C42 W6 175.7(8) . .
N34 C34 W5 174.0(8) . .
N35 C35 W5 178.0(9) . .
N36 C36 W5 175.6(8) . .
N39 C39 W5 175.9(10) . .
N38 C38 W5 178.4(11) . .
N40 C40 W5 177.8(11) . .
N25 C25 W4 177.8(7) . .
N30 C30 W4 178.1(11) . .
N26 C26 W4 179.0(8) . .
N27 C27 W4 176.0(8) . .
N28 C28 W4 178.8(8) . .
N32 C32 W4 179.2(11) . .
N29 C29 W4 177.8(11) . .
N33 C33 W5 177.9(7) . .
N31 C31 W4 177.2(8) . .
N72 C114 H11A 109.5 . .
N72 C114 H11B 109.5 . .
H11A C114 H11B 109.5 . .
N72 C114 H11C 109.5 . .
H11A C114 H11C 109.5 . .
H11B C114 H11C 109.5 . .
C120 C119 N72 117.9(13) . .
C120 C119 H11D 107.8 . .
N72 C119 H11D 107.8 . .
C120 C119 H11E 107.8 . .
N72 C119 H11E 107.8 . .
H11D C119 H11E 107.2 . .
C119 C120 N70 119.0(14) . .
C119 C120 H12A 107.6 . .
N70 C120 H12A 107.6 . .
C119 C120 H12B 107.6 . .
N70 C120 H12B 107.6 . .
H12A C120 H12B 107 . .
C117 C118 N72 118.4(11) . .
C117 C118 H11F 107.7 . .
N72 C118 H11F 107.7 . .
C117 C118 H11G 107.7 . .
N72 C118 H11G 107.7 . .
H11F C118 H11G 107.1 . .
C118 C117 N71 118.6(11) . .
C118 C117 H11H 107.7 . .
N71 C117 H11H 107.7 . .
C118 C117 H11I 107.7 . .
N71 C117 H11I 107.7 . .
H11H C117 H11I 107.1 . .
C116 C115 N70 119.2(14) . .
C116 C115 H11J 107.5 . .
N70 C115 H11J 107.5 . .
C116 C115 H11K 107.5 . .
N70 C115 H11K 107.5 . .
H11J C115 H11K 107 . .
C115 C116 N71 117.9(12) . .
C115 C116 H11L 107.8 . .
N71 C116 H11L 107.8 . .
C115 C116 H11M 107.8 . .
N71 C116 H11M 107.8 . .
H11L C116 H11M 107.2 . .
N70 C112 H11N 109.5 . .
N70 C112 H11O 109.5 . .
H11N C112 H11O 109.5 . .
N70 C112 H11P 109.5 . .
H11N C112 H11P 109.5 . .
H11O C112 H11P 109.5 . .
N69 C105 H10A 109.5 . .
N69 C105 H10B 109.5 . .
H10A C105 H10B 109.5 . .
N69 C105 H10C 109.5 . .
H10A C105 H10C 109.5 . .
H10B C105 H10C 109.5 . .
N37 C37 W5 179.2(8) . .
N67 C103 H10D 109.5 . .
N67 C103 H10E 109.5 . .
H10D C103 H10E 109.5 . .
N67 C103 H10F 109.5 . .
H10D C103 H10F 109.5 . .
H10E C103 H10F 109.5 . .
C107 C106 N67 111.3(11) . .
C107 C106 H10G 109.4 . .
N67 C106 H10G 109.4 . .
C107 C106 H10H 109.4 . .
N67 C106 H10H 109.4 . .
H10G C106 H10H 108 . .
C106 C107 N68 110.3(11) . .
C106 C107 H10I 109.6 . .
N68 C107 H10I 109.6 . .
C106 C107 H10J 109.6 . .
N68 C107 H10J 109.6 . .
H10I C107 H10J 108.1 . .
N68 C104 H10K 109.5 . .
N68 C104 H10L 109.5 . .
H10K C104 H10L 109.5 . .
N68 C104 H10M 109.5 . .
H10K C104 H10M 109.5 . .
H10L C104 H10M 109.5 . .
C110 C111 N67 111.5(10) . .
C110 C111 H11W 109.3 . .
N67 C111 H11W 109.3 . .
C110 C111 H11Z 109.3 . .
N67 C111 H11Z 109.3 . .
H11W C111 H11Z 108 . .
C111 C110 N69 112.4(11) . .
C111 C110 H11T 109.1 . .
N69 C110 H11T 109.1 . .
C111 C110 H11U 109.1 . .
N69 C110 H11U 109.1 . .
H11T C110 H11U 107.9 . .
N71 C113 H11Q 109.5 . .
N71 C113 H11R 109.5 . .
H11Q C113 H11R 109.5 . .
N71 C113 H11S 109.5 . .
H11Q C113 H11S 109.5 . .
H11R C113 H11S 109.5 . .
C108 C109 N69 110.9(9) . .
C108 C109 H10W 109.5 . .
N69 C109 H10W 109.5 . .
C108 C109 H10Z 109.5 . .
N69 C109 H10Z 109.5 . .
H10W C109 H10Z 108 . .
C109 C108 N68 113.7(11) . .
C109 C108 H10O 108.8 . .
N68 C108 H10O 108.8 . .
C109 C108 H10Q 108.8 . .
N68 C108 H10Q 108.8 . .
H10O C108 H10Q 107.7 . .
C53 C52 N49 113.8(11) . .
C53 C52 H52A 108.8 . .
N49 C52 H52A 108.8 . .
C53 C52 H52B 108.8 . .
N49 C52 H52B 108.8 . .
H52A C52 H52B 107.7 . .
C52 C53 N51 114.0(11) . .
C52 C53 H53A 108.8 . .
N51 C53 H53A 108.8 . .
C52 C53 H53B 108.8 . .
N51 C53 H53B 108.8 . .
H53A C53 H53B 107.6 . .
N49 C49 H49A 109.5 . .
N49 C49 H49B 109.5 . .
H49A C49 H49B 109.5 . .
N49 C49 H49C 109.5 . .
H49A C49 H49C 109.5 . .
H49B C49 H49C 109.5 . .
N51 C51 H51A 109.5 . .
N51 C51 H51B 109.5 . .
H51A C51 H51B 109.5 . .
N51 C51 H51C 109.5 . .
H51A C51 H51C 109.5 . .
H51B C51 H51C 109.5 . .
C55 C54 N51 114.1(11) . .
C55 C54 H54A 108.7 . .
N51 C54 H54A 108.7 . .
C55 C54 H54B 108.7 . .
N51 C54 H54B 108.7 . .
H54A C54 H54B 107.6 . .
C54 C55 N50 112.1(12) . .
C54 C55 H55A 109.2 . .
N50 C55 H55A 109.2 . .
C54 C55 H55B 109.2 . .
N50 C55 H55B 109.2 . .
H55A C55 H55B 107.9 . .
N50 C50 H50A 109.5 . .
N50 C50 H50B 109.5 . .
H50A C50 H50B 109.5 . .
N50 C50 H50C 109.5 . .
H50A C50 H50C 109.5 . .
H50B C50 H50C 109.5 . .
C57 C56 N50 115.3(12) . .
C57 C56 H56A 108.4 . .
N50 C56 H56A 108.4 . .
C57 C56 H56B 108.4 . .
N50 C56 H56B 108.4 . .
H56A C56 H56B 107.5 . .
C56 C57 N49 112.3(10) . .
C56 C57 H57A 109.2 . .
N49 C57 H57A 109.2 . .
C56 C57 H57B 109.2 . .
N49 C57 H57B 109.2 . .
H57A C57 H57B 107.9 . .
N52 C58 H58A 109.5 . .
N52 C58 H58B 109.5 . .
H58A C58 H58B 109.5 . .
N52 C58 H58C 109.5 . .
H58A C58 H58C 109.5 . .
H58B C58 H58C 109.5 . .
C65 C66 N52 113.0(11) . .
C65 C66 H66A 109 . .
N52 C66 H66A 109 . .
C65 C66 H66B 109 . .
N52 C66 H66B 109 . .
H66A C66 H66B 107.8 . .
C66 C65 N54 117.3(13) . .
C66 C65 H65A 108 . .
N54 C65 H65A 108 . .
C66 C65 H65B 108 . .
N54 C65 H65B 108 . .
H65A C65 H65B 107.2 . .
N54 C60 H60A 109.5 . .
N54 C60 H60B 109.5 . .
H60A C60 H60B 109.5 . .
N54 C60 H60C 109.5 . .
H60A C60 H60C 109.5 . .
H60B C60 H60C 109.5 . .
C63 C64 N54 113.9(11) . .
C63 C64 H64A 108.8 . .
N54 C64 H64A 108.8 . .
C63 C64 H64B 108.8 . .
N54 C64 H64B 108.8 . .
H64A C64 H64B 107.7 . .
C64 C63 N53 115.3(12) . .
C64 C63 H63A 108.4 . .
N53 C63 H63A 108.4 . .
C64 C63 H63B 108.4 . .
N53 C63 H63B 108.4 . .
H63A C63 H63B 107.5 . .
N53 C59 H59A 109.5 . .
N53 C59 H59B 109.5 . .
H59A C59 H59B 109.5 . .
N53 C59 H59C 109.5 . .
H59A C59 H59C 109.5 . .
H59B C59 H59C 109.5 . .
C61 C62 N53 115.5(11) . .
C61 C62 H62A 108.4 . .
N53 C62 H62A 108.4 . .
C61 C62 H62B 108.4 . .
N53 C62 H62B 108.4 . .
H62A C62 H62B 107.5 . .
C62 C61 N52 117.0(12) . .
C62 C61 H61A 108.1 . .
N52 C61 H61A 108.1 . .
C62 C61 H61B 108.1 . .
N52 C61 H61B 108.1 . .
H61A C61 H61B 107.3 . .
N60 C78 H78A 109.5 . .
N60 C78 H78B 109.5 . .
H78A C78 H78B 109.5 . .
N60 C78 H78C 109.5 . .
H78A C78 H78C 109.5 . .
H78B C78 H78C 109.5 . .
C81 C82 N60 110.8(11) . .
C81 C82 H82A 109.5 . .
N60 C82 H82A 109.5 . .
C81 C82 H82B 109.5 . .
N60 C82 H82B 109.5 . .
H82A C82 H82B 108.1 . .
C82 C81 N59 112.1(11) . .
C82 C81 H81A 109.2 . .
N59 C81 H81A 109.2 . .
C82 C81 H81B 109.2 . .
N59 C81 H81B 109.2 . .
H81A C81 H81B 107.9 . .
N59 C77 H77A 109.5 . .
N59 C77 H77B 109.5 . .
H77A C77 H77B 109.5 . .
N59 C77 H77C 109.5 . .
H77A C77 H77C 109.5 . .
H77B C77 H77C 109.5 . .
C79 C80 N59 113.0(12) . .
C79 C80 H80A 109 . .
N59 C80 H80A 109 . .
C79 C80 H80B 109 . .
N59 C80 H80B 109 . .
H80A C80 H80B 107.8 . .
C80 C79 N58 108.4(11) . .
C80 C79 H79A 110 . .
N58 C79 H79A 110 . .
C80 C79 H79B 110 . .
N58 C79 H79B 110 . .
H79A C79 H79B 108.4 . .
N58 C76 H76A 109.5 . .
N58 C76 H76B 109.5 . .
H76A C76 H76B 109.5 . .
N58 C76 H76C 109.5 . .
H76A C76 H76C 109.5 . .
H76B C76 H76C 109.5 . .
C83 C84 N58 113.3(12) . .
C83 C84 H84A 108.9 . .
N58 C84 H84A 108.9 . .
C83 C84 H84B 108.9 . .
N58 C84 H84B 108.9 . .
H84A C84 H84B 107.7 . .
C84 C83 N60 112.3(10) . .
C84 C83 H83A 109.1 . .
N60 C83 H83A 109.1 . .
C84 C83 H83B 109.1 . .
N60 C83 H83B 109.1 . .
H83A C83 H83B 107.9 . .
N66 C96 H96A 109.5 . .
N66 C96 H96B 109.5 . .
H96A C96 H96B 109.5 . .
N66 C96 H96C 109.5 . .
H96A C96 H96C 109.5 . .
H96B C96 H96C 109.5 . .
C99 C100 N66 118.2(12) . .
C99 C100 H10N 107.8 . .
N66 C100 H10N 107.8 . .
C99 C100 H10P 107.8 . .
N66 C100 H10P 107.8 . .
H10N C100 H10P 107.1 . .
C100 C99 N65 118.6(12) . .
C100 C99 H99A 107.7 . .
N65 C99 H99A 107.7 . .
C100 C99 H99B 107.7 . .
N65 C99 H99B 107.7 . .
H99A C99 H99B 107.1 . .
N65 C95 H95A 109.5 . .
N65 C95 H95B 109.5 . .
H95A C95 H95B 109.5 . .
N65 C95 H95C 109.5 . .
H95A C95 H95C 109.5 . .
H95B C95 H95C 109.5 . .
C97 C98 N65 117.5(12) . .
C97 C98 H98A 107.9 . .
N65 C98 H98A 107.9 . .
C97 C98 H98B 107.9 . .
N65 C98 H98B 107.9 . .
H98A C98 H98B 107.2 . .
C98 C97 N64 119.0(14) . .
C98 C97 H97A 107.6 . .
N64 C97 H97A 107.6 . .
C98 C97 H97B 107.6 . .
N64 C97 H97B 107.6 . .
H97A C97 H97B 107 . .
N64 C94 H94A 109.5 . .
N64 C94 H94B 109.5 . .
H94A C94 H94B 109.5 . .
N64 C94 H94C 109.5 . .
H94A C94 H94C 109.5 . .
H94B C94 H94C 109.5 . .
C101 C102 N64 114.9(14) . .
C101 C102 H10R 108.5 . .
N64 C102 H10R 108.5 . .
C101 C102 H10S 108.5 . .
N64 C102 H10S 108.5 . .
H10R C102 H10S 107.5 . .
C102 C101 N66 121.5(12) . .
C102 C101 H10T 106.9 . .
N66 C101 H10T 106.9 . .
C102 C101 H10U 106.9 . .
N66 C101 H10U 106.9 . .
H10T C101 H10U 106.7 . .
C93 C92 N63 115(2) . .
C93 C92 H92A 108.4 . .
N63 C92 H92A 108.4 . .
C93 C92 H92B 108.4 . .
N63 C92 H92B 108.4 . .
H92A C92 H92B 107.5 . .
C92 C93 N61 118.7(18) . .
C92 C93 H93A 107.6 . .
N61 C93 H93A 107.6 . .
C92 C93 H93B 107.6 . .
N61 C93 H93B 107.6 . .
H93A C93 H93B 107.1 . .
N61 C85 H85A 109.5 . .
N61 C85 H85B 109.5 . .
H85A C85 H85B 109.5 . .
N61 C85 H85C 109.5 . .
H85A C85 H85C 109.5 . .
H85B C85 H85C 109.5 . .
C89 C88 N61 119.8(17) . .
C89 C88 H88A 107.4 . .
N61 C88 H88A 107.4 . .
C89 C88 H88B 107.4 . .
N61 C88 H88B 107.4 . .
H88A C88 H88B 106.9 . .
C88 C89 N62 116.1(17) . .
C88 C89 H89A 108.3 . .
N62 C89 H89A 108.3 . .
C88 C89 H89B 108.3 . .
N62 C89 H89B 108.3 . .
H89A C89 H89B 107.4 . .
C91 C90 N62 123.5(19) . .
C91 C90 H90A 106.5 . .
N62 C90 H90A 106.5 . .
C91 C90 H90B 106.5 . .
N62 C90 H90B 106.5 . .
H90A C90 H90B 106.5 . .
C90 C91 N63 112.7(18) . .
C90 C91 H91A 109.1 . .
N63 C91 H91A 109.1 . .
C90 C91 H91B 109.1 . .
N63 C91 H91B 109.1 . .
H91A C91 H91B 107.8 . .
N63 C87 H87A 109.5 . .
N63 C87 H87B 109.5 . .
H87A C87 H87B 109.5 . .
N63 C87 H87C 109.5 . .
H87A C87 H87C 109.5 . .
H87B C87 H87C 109.5 . .
N62 C86 H86A 109.5 . .
N62 C86 H86B 109.5 . .
H86A C86 H86B 109.5 . .
N62 C86 H86C 109.5 . .
H86A C86 H86C 109.5 . .
H86B C86 H86C 109.5 . .
N57 C69 H69A 109.5 . .
N57 C69 H69B 109.5 . .
H69A C69 H69B 109.5 . .
N57 C69 H69C 109.5 . .
H69A C69 H69C 109.5 . .
H69B C69 H69C 109.5 . .
N55 C67 H67A 109.5 . .
N55 C67 H67B 109.5 . .
H67A C67 H67B 109.5 . .
N55 C67 H67C 109.5 . .
H67A C67 H67C 109.5 . .
H67B C67 H67C 109.5 . .
C75 C74 N57 119.4(13) . .
C75 C74 H74A 107.5 . .
N57 C74 H74A 107.5 . .
C75 C74 H74B 107.5 . .
N57 C74 H74B 107.5 . .
H74A C74 H74B 107 . .
C74 C75 N55 116.9(14) . .
C74 C75 H75A 108.1 . .
N55 C75 H75A 108.1 . .
C74 C75 H75B 108.1 . .
N55 C75 H75B 108.1 . .
H75A C75 H75B 107.3 . .
C72 C73 N57 117.2(15) . .
C72 C73 H73A 108 . .
N57 C73 H73A 108 . .
C72 C73 H73B 108 . .
N57 C73 H73B 108 . .
H73A C73 H73B 107.2 . .
N56 C72 C73 118.9(14) . .
N56 C72 H72A 107.6 . .
C73 C72 H72A 107.6 . .
N56 C72 H72B 107.6 . .
C73 C72 H72B 107.6 . .
H72A C72 H72B 107 . .
C70 C71 N56 118.5(13) . .
C70 C71 H71A 107.7 . .
N56 C71 H71A 107.7 . .
C70 C71 H71B 107.7 . .
N56 C71 H71B 107.7 . .
H71A C71 H71B 107.1 . .
C71 C70 N55 119.9(13) . .
C71 C70 H70A 107.3 . .
N55 C70 H70A 107.3 . .
C71 C70 H70B 107.3 . .
N55 C70 H70B 107.3 . .
H70A C70 H70B 106.9 . .
N56 C68 H68A 109.5 . .
N56 C68 H68B 109.5 . .
H68A C68 H68B 109.5 . .
N56 C68 H68C 109.5 . .
H68A C68 H68C 109.5 . .
H68B C68 H68C 109.5 . .
N16 C16 W2 177.0(12) . .
C145 O145 O144 69(4) . .
C142 O142 C141 108(5) . .
O145 C145 O144 58(3) . .
O136 C137 O137 43(3) . .
O136 O137 C137 62(4) . .
O136 O137 C136 59(4) . .
C137 O137 C136 121(5) . .
C125 O125 C126 126(4) . .
O132 C132 C131 165(7) . .
O126 C126 O125 128(4) . .
O131 C131 C132 113(5) . .
O141 C141 O142 129(5) . .
C144 O144 O145 120(9) . .
C144 O144 C145 144(10) . .
O145 O144 C145 53(3) . .
O144 C144 C143 93(9) . .
O143 C143 C144 161(10) . .
C139 C138 O139 70(8) . .
C139 C138 O138 139(10) . .
O139 C138 O138 103(10) . .
C138 C139 O139 70(9) . .
C139 O139 C138 40(3) . .
O137 O136 C137 75(5) . .
O137 O136 C136 86(6) . .
C137 O136 C136 160(7) . .
O136 C136 O137 35(3) . .

loop_
_geom_bond_atom_site_label_1
_geom_bond_atom_site_label_2
_geom_bond_distance
_geom_bond_site_symmetry_2
W1 C6 2.118(14) .
W1 C1 2.145(8) .
W1 C8 2.155(11) .
W1 C3 2.157(9) .
W1 C7 2.161(14) .
W1 C4 2.163(9) .
W1 C2 2.180(11) .
W1 C5 2.182(11) .
W6 C41 2.149(9) .
W6 C44 2.152(9) .
W6 C45 2.153(11) .
W6 C48 2.157(10) .
W6 C47 2.158(14) .
W6 C42 2.165(10) .
W6 C46 2.169(10) .
W6 C43 2.174(9) .
W5 C33 2.155(9) .
W5 C38 2.168(11) .
W5 C34 2.167(10) .
W5 C40 2.169(12) .
W5 C39 2.171(12) .
W5 C37 2.172(12) .
W5 C35 2.176(11) .
W5 C36 2.178(9) .
W4 C30 2.144(11) .
W4 C25 2.146(8) .
W4 C28 2.155(9) .
W4 C31 2.155(11) .
W4 C27 2.166(11) .
W4 C32 2.172(9) .
W4 C29 2.176(12) .
W4 C26 2.180(9) .
W2 C14 2.119(12) .
W2 C9 2.135(9) .
W2 C11 2.148(10) .
W2 C16 2.162(10) .
W2 C15 2.165(10) .
W2 C10 2.172(9) .
W2 C13 2.182(10) .
W2 C12 2.194(9) .
W3 C17 2.141(8) .
W3 C23 2.150(10) .
W3 C20 2.153(10) .
W3 C22 2.153(11) .
W3 C18 2.161(11) .
W3 C19 2.169(9) .
W3 C21 2.176(10) .
W3 C24 2.184(11) .
Fe6 N33 1.895(7) .
Fe6 N33 1.895(7) 2_675
Fe6 N25 1.897(6) 2_675
Fe6 N25 1.897(6) .
Fe6 N41 1.907(7) .
Fe6 N41 1.907(7) 2_675
Fe1 N9 1.896(7) 2_766
Fe1 N9 1.896(6) .
Fe1 N1 1.901(6) .
Fe1 N1 1.901(6) 2_766
Fe1 N17 1.908(6) 2_766
Fe1 N17 1.908(6) .
Fe9 N26 1.942(7) .
Fe9 N37 1.953(9) 2_675
Fe9 N43 1.968(8) .
Fe9 N67 2.041(8) .
Fe9 N68 2.045(9) .
Fe9 N69 2.048(7) .
Fe10 N44 1.940(7) .
Fe10 N31 1.946(9) 2_675
Fe10 N36 1.955(8) .
Fe10 N72 2.042(8) .
Fe10 N70 2.048(9) .
Fe10 N71 2.064(8) .
Fe3 N11 1.913(8) .
Fe3 N21 1.928(8) 2_766
Fe3 N4 1.937(8) .
Fe3 N52 2.020(8) .
Fe3 N54 2.027(9) .
Fe3 N53 2.036(8) .
Fe4 N5 1.962(8) 2_766
Fe4 N19 1.979(8) .
Fe4 N12 2.020(8) .
Fe4 N56 2.070(9) .
Fe4 N57 2.072(10) .
Fe4 N55 2.078(9) .
Fe7 N42 2.002(10) .
Fe7 N27 2.010(9) .
Fe7 N35 2.012(9) .
Fe7 N62 2.093(10) .
Fe7 N63 2.094(12) .
Fe7 N61 2.095(11) .
Fe8 N34 1.923(8) .
Fe8 N28 1.923(8) .
Fe8 N45 1.946(10) 2_675
Fe8 N64 2.039(10) .
Fe8 N66 2.043(8) .
Fe8 N65 2.054(8) .
Fe5 N3 1.947(8) .
Fe5 N15 1.964(8) 2_766
Fe5 N18 1.993(9) .
Fe5 N59 2.058(9) .
Fe5 N60 2.063(8) .
Fe5 N58 2.078(9) .
Fe2 N20 1.952(7) .
Fe2 N2 1.960(9) .
Fe2 N10 1.976(8) .
Fe2 N51 2.067(8) .
Fe2 N50 2.072(8) .
Fe2 N49 2.078(9) .
N23 C23 1.156(12) .
N24 C24 1.143(13) .
N22 C22 1.140(14) .
N19 C19 1.139(11) .
N17 C17 1.138(9) .
N20 C20 1.163(11) .
N18 C18 1.157(11) .
N12 C12 1.127(11) .
N14 C14 1.178(14) .
N10 C10 1.141(11) .
N11 C11 1.141(11) .
N13 C13 1.145(12) .
N5 C5 1.152(12) .
N5 Fe4 1.962(8) 2_766
N21 C21 1.140(11) .
N21 Fe3 1.928(8) 2_766
N3 C3 1.146(11) .
N8 C8 1.154(13) .
N7 C7 1.149(16) .
N6 C6 1.173(17) .
N4 C4 1.144(11) .
N1 C1 1.139(9) .
N2 C2 1.147(12) .
N15 C15 1.149(11) .
N15 Fe5 1.964(8) 2_766
N9 C9 1.148(10) .
N47 C47 1.163(15) .
N46 C46 1.145(12) .
N48 C48 1.150(12) .
N45 C45 1.155(12) .
N45 Fe8 1.946(10) 2_675
N44 C44 1.169(11) .
N41 C41 1.124(10) .
N42 C42 1.146(12) .
N43 C43 1.136(11) .
N36 C36 1.148(11) .
N39 C39 1.145(13) .
N38 C38 1.140(13) .
N40 C40 1.140(14) .
N34 C34 1.149(11) .
N35 C35 1.134(12) .
N29 C29 1.121(14) .
N30 C30 1.163(14) .
N32 C32 1.150(11) .
N28 C28 1.150(11) .
N25 C25 1.133(9) .
N26 C26 1.141(11) .
N27 C27 1.157(12) .
N33 C33 1.132(10) .
N31 C31 1.165(11) .
N31 Fe10 1.947(9) 2_675
N70 C120 1.42(2) .
N70 C112 1.458(14) .
N70 C115 1.482(19) .
N71 C117 1.437(15) .
N71 C113 1.462(13) .
N71 C116 1.480(18) .
N72 C114 1.438(13) .
N72 C119 1.454(16) .
N72 C118 1.469(13) .
N37 C37 1.149(12) .
N37 Fe9 1.953(9) 2_675
N69 C105 1.460(12) .
N69 C109 1.469(13) .
N69 C110 1.468(14) .
N68 C108 1.464(13) .
N68 C104 1.490(15) .
N68 C107 1.500(15) .
N67 C103 1.465(15) .
N67 C111 1.476(14) .
N67 C106 1.509(16) .
N50 C55 1.455(15) .
N50 C50 1.467(14) .
N50 C56 1.494(16) .
N49 C49 1.426(13) .
N49 C52 1.467(15) .
N49 C57 1.482(13) .
N51 C51 1.464(13) .
N51 C53 1.474(15) .
N51 C54 1.483(16) .
N53 C63 1.485(15) .
N53 C59 1.487(14) .
N53 C62 1.491(15) .
N52 C66 1.471(15) .
N52 C61 1.473(15) .
N52 C58 1.478(13) .
N54 C60 1.459(15) .
N54 C64 1.465(14) .
N54 C65 1.480(16) .
N58 C76 1.483(14) .
N58 C84 1.490(15) .
N58 C79 1.493(16) .
N59 C77 1.467(14) .
N59 C80 1.502(16) .
N59 C81 1.512(15) .
N60 C78 1.470(14) .
N60 C82 1.489(15) .
N60 C83 1.512(13) .
N64 C94 1.478(15) .
N64 C97 1.480(15) .
N64 C102 1.510(16) .
N65 C99 1.433(18) .
N65 C95 1.479(14) .
N65 C98 1.487(19) .
N66 C101 1.434(17) .
N66 C100 1.474(15) .
N66 C96 1.473(13) .
N62 C90 1.38(2) .
N62 C89 1.44(2) .
N62 C86 1.487(15) .
N61 C93 1.46(2) .
N61 C85 1.470(17) .
N61 C88 1.47(2) .
N63 C87 1.431(18) .
N63 C92 1.47(2) .
N63 C91 1.55(2) .
N56 C72 1.38(2) .
N56 C68 1.448(16) .
N56 C71 1.452(18) .
N57 C74 1.423(18) .
N57 C69 1.440(14) .
N57 C73 1.471(17) .
N55 C75 1.442(16) .
N55 C70 1.451(16) .
N55 C67 1.459(14) .
C114 H11A 0.97 .
C114 H11B 0.97 .
C114 H11C 0.97 .
C119 C120 1.35(2) .
C119 H11D 0.98 .
C119 H11E 0.98 .
C120 H12A 0.98 .
C120 H12B 0.98 .
C118 C117 1.346(17) .
C118 H11F 0.98 .
C118 H11G 0.98 .
C117 H11H 0.98 .
C117 H11I 0.98 .
C115 C116 1.34(2) .
C115 H11J 0.98 .
C115 H11K 0.98 .
C116 H11L 0.98 .
C116 H11M 0.98 .
C112 H11N 0.97 .
C112 H11O 0.97 .
C112 H11P 0.97 .
C105 H10A 0.97 .
C105 H10B 0.97 .
C105 H10C 0.97 .
C103 H10D 0.97 .
C103 H10E 0.97 .
C103 H10F 0.97 .
C106 C107 1.474(19) .
C106 H10G 0.98 .
C106 H10H 0.98 .
C107 H10I 0.98 .
C107 H10J 0.98 .
C104 H10K 0.97 .
C104 H10L 0.97 .
C104 H10M 0.97 .
C111 C110 1.457(16) .
C111 H11W 0.98 .
C111 H11Z 0.98 .
C110 H11T 0.98 .
C110 H11U 0.98 .
C113 H11Q 0.97 .
C113 H11R 0.97 .
C113 H11S 0.97 .
C109 C108 1.450(17) .
C109 H10W 0.98 .
C109 H10Z 0.98 .
C108 H10O 0.98 .
C108 H10Q 0.98 .
C52 C53 1.440(18) .
C52 H52A 0.98 .
C52 H52B 0.98 .
C53 H53A 0.98 .
C53 H53B 0.98 .
C49 H49A 0.97 .
C49 H49B 0.97 .
C49 H49C 0.97 .
C51 H51A 0.97 .
C51 H51B 0.97 .
C51 H51C 0.97 .
C54 C55 1.440(19) .
C54 H54A 0.98 .
C54 H54B 0.98 .
C55 H55A 0.98 .
C55 H55B 0.98 .
C50 H50A 0.97 .
C50 H50B 0.97 .
C50 H50C 0.97 .
C56 C57 1.425(18) .
C56 H56A 0.98 .
C56 H56B 0.98 .
C57 H57A 0.98 .
C57 H57B 0.98 .
C58 H58A 0.97 .
C58 H58B 0.97 .
C58 H58C 0.97 .
C66 C65 1.37(2) .
C66 H66A 0.98 .
C66 H66B 0.98 .
C65 H65A 0.98 .
C65 H65B 0.98 .
C60 H60A 0.97 .
C60 H60B 0.97 .
C60 H60C 0.97 .
C64 C63 1.405(18) .
C64 H64A 0.98 .
C64 H64B 0.98 .
C63 H63A 0.98 .
C63 H63B 0.98 .
C59 H59A 0.97 .
C59 H59B 0.97 .
C59 H59C 0.97 .
C62 C61 1.360(18) .
C62 H62A 0.98 .
C62 H62B 0.98 .
C61 H61A 0.98 .
C61 H61B 0.98 .
C78 H78A 0.97 .
C78 H78B 0.97 .
C78 H78C 0.97 .
C82 C81 1.461(18) .
C82 H82A 0.98 .
C82 H82B 0.98 .
C81 H81A 0.98 .
C81 H81B 0.98 .
C77 H77A 0.97 .
C77 H77B 0.97 .
C77 H77C 0.97 .
C80 C79 1.451(19) .
C80 H80A 0.98 .
C80 H80B 0.98 .
C79 H79A 0.98 .
C79 H79B 0.98 .
C76 H76A 0.97 .
C76 H76B 0.97 .
C76 H76C 0.97 .
C84 C83 1.421(17) .
C84 H84A 0.98 .
C84 H84B 0.98 .
C83 H83A 0.98 .
C83 H83B 0.98 .
C96 H96A 0.97 .
C96 H96B 0.97 .
C96 H96C 0.97 .
C100 C99 1.37(2) .
C100 H10N 0.98 .
C100 H10P 0.98 .
C99 H99A 0.98 .
C99 H99B 0.98 .
C95 H95A 0.97 .
C95 H95B 0.97 .
C95 H95C 0.97 .
C98 C97 1.34(2) .
C98 H98A 0.98 .
C98 H98B 0.98 .
C97 H97A 0.98 .
C97 H97B 0.98 .
C94 H94A 0.97 .
C94 H94B 0.97 .
C94 H94C 0.97 .
C102 C101 1.33(2) .
C102 H10R 0.98 .
C102 H10S 0.98 .
C101 H10T 0.98 .
C101 H10U 0.98 .
C92 C93 1.37(3) .
C92 H92A 0.98 .
C92 H92B 0.98 .
C93 H93A 0.98 .
C93 H93B 0.98 .
C85 H85A 0.97 .
C85 H85B 0.97 .
C85 H85C 0.97 .
C88 C89 1.36(2) .
C88 H88A 0.98 .
C88 H88B 0.98 .
C89 H89A 0.98 .
C89 H89B 0.98 .
C90 C91 1.35(2) .
C90 H90A 0.98 .
C90 H90B 0.98 .
C91 H91A 0.98 .
C91 H91B 0.98 .
C87 H87A 0.97 .
C87 H87B 0.97 .
C87 H87C 0.97 .
C86 H86A 0.97 .
C86 H86B 0.97 .
C86 H86C 0.97 .
C69 H69A 0.97 .
C69 H69B 0.97 .
C69 H69C 0.97 .
C67 H67A 0.97 .
C67 H67B 0.97 .
C67 H67C 0.97 .
C74 C75 1.40(2) .
C74 H74A 0.98 .
C74 H74B 0.98 .
C75 H75A 0.98 .
C75 H75B 0.98 .
C73 C72 1.42(2) .
C73 H73A 0.98 .
C73 H73B 0.98 .
C72 H72A 0.98 .
C72 H72B 0.98 .
C71 C70 1.351(19) .
C71 H71A 0.98 .
C71 H71B 0.98 .
C70 H70A 0.98 .
C70 H70B 0.98 .
C68 H68A 0.97 .
C68 H68B 0.97 .
C68 H68C 0.97 .
N16 C16 1.148(13) .
O126 C126 1.30(4) .
O133 C133 1.64(4) .
O140 C140 1.33(6) .
O141 C141 1.41(4) .
O128 C128 1.45(4) .
O129 C129 1.34(3) .
O121 C121 1.55(3) .
O134 C134 1.31(3) .
O132 C132 1.56(4) .
O130 C130 1.45(4) .
O145 C145 1.41(4) .
O145 O144 1.50(5) .
O124 C124 1.54(4) .
O142 C142 1.63(7) .
O142 C141 1.74(7) .
C145 O144 1.64(9) .
C137 O136 1.33(7) .
C137 O137 1.46(4) .
O123 C123 1.46(5) .
O137 O136 1.03(7) .
O137 C136 1.79(10) .
O125 C125 1.64(4) .
O125 C126 1.79(5) .
C132 C131 1.95(9) .
O135 C135 1.53(4) .
O131 C131 1.43(4) .
O122 C122 1.31(3) .
O127 C127 1.40(5) .
O144 C144 1.450(10) .
C144 C143 1.53(14) .
O143 C143 1.45(2) .
C138 C139 0.99(4) .
C138 O139 1.44(14) .
C138 O138 1.47(5) .
C139 O139 1.44(5) .
O136 C136 1.54(5) .

loop_
_geom_torsion_atom_site_label_1
_geom_torsion_atom_site_label_2
_geom_torsion_atom_site_label_3
_geom_torsion_atom_site_label_4
_geom_torsion
C114 N72 C119 C120 132.2(19)
C118 N72 C119 C120 -108(2)
Fe10 N72 C119 C120 9(2)
N72 C119 C120 N70 8(3)
C112 N70 C120 C119 -145(2)
C115 N70 C120 C119 97(2)
Fe10 N70 C120 C119 -20(3)
C114 N72 C118 C117 -142.1(17)
C119 N72 C118 C117 96.2(19)
Fe10 N72 C118 C117 -21(2)
N72 C118 C117 N71 9(3)
C113 N71 C117 C118 131.7(18)
C116 N71 C117 C118 -108(2)
Fe10 N71 C117 C118 8(2)
C120 N70 C115 C116 -107(3)
C112 N70 C115 C116 134(2)
Fe10 N70 C115 C116 10(3)
N70 C115 C116 N71 8(3)
C117 N71 C116 C115 96(2)
C113 N71 C116 C115 -142(2)
Fe10 N71 C116 C115 -21(2)
C103 N67 C106 C107 168.2(11)
C111 N67 C106 C107 -71.1(14)
Fe9 N67 C106 C107 46.9(12)
N67 C106 C107 N68 -44.5(16)
C108 N68 C107 C106 132.7(12)
C104 N68 C107 C106 -107.1(13)
Fe9 N68 C107 C106 18.9(14)
C103 N67 C111 C110 -108.6(13)
C106 N67 C111 C110 131.2(13)
Fe9 N67 C111 C110 16.8(15)
N67 C111 C110 N69 -42.6(16)
C105 N69 C110 C111 167.8(10)
C109 N69 C110 C111 -73.5(13)
Fe9 N69 C110 C111 45.3(12)
C105 N69 C109 C108 -111.1(11)
C110 N69 C109 C108 131.0(11)
Fe9 N69 C109 C108 15.8(13)
N69 C109 C108 N68 -41.6(15)
C104 N68 C108 C109 167.6(10)
C107 N68 C108 C109 -72.9(14)
Fe9 N68 C108 C109 44.8(12)
C49 N49 C52 C53 162.9(12)
C57 N49 C52 C53 -76.6(15)
Fe2 N49 C52 C53 40.7(14)
N49 C52 C53 N51 -37.3(19)
C51 N51 C53 C52 -112.1(14)
C54 N51 C53 C52 127.1(14)
Fe2 N51 C53 C52 13.1(16)
C51 N51 C54 C55 165.4(12)
C53 N51 C54 C55 -73.6(16)
Fe2 N51 C54 C55 43.8(15)
N51 C54 C55 N50 -40.9(19)
C50 N50 C55 C54 -111.8(14)
C56 N50 C55 C54 128.0(14)
Fe2 N50 C55 C54 15.3(16)
C55 N50 C56 C57 -73.0(15)
C50 N50 C56 C57 164.6(12)
Fe2 N50 C56 C57 44.7(14)
N50 C56 C57 N49 -40.7(18)
C49 N49 C57 C56 -112.6(13)
C52 N49 C57 C56 128.5(13)
Fe2 N49 C57 C56 13.6(14)
C61 N52 C66 C65 -123.7(15)
C58 N52 C66 C65 118.3(15)
Fe3 N52 C66 C65 -8.5(18)
N52 C66 C65 N54 32(2)
C60 N54 C65 C66 -158.8(14)
C64 N54 C65 C66 80.9(17)
Fe3 N54 C65 C66 -37.2(16)
C60 N54 C64 C63 115.1(15)
C65 N54 C64 C63 -123.4(15)
Fe3 N54 C64 C63 -9.1(17)
N54 C64 C63 N53 32(2)
C59 N53 C63 C64 -159.1(13)
C62 N53 C63 C64 79.8(16)
Fe3 N53 C63 C64 -37.0(15)
C63 N53 C62 C61 -120.3(17)
C59 N53 C62 C61 119.1(16)
Fe3 N53 C62 C61 -5.2(19)
N53 C62 C61 N52 27(2)
C66 N52 C61 C62 84.1(17)
C58 N52 C61 C62 -156.8(14)
Fe3 N52 C61 C62 -34.2(16)
C78 N60 C82 C81 168.1(11)
C83 N60 C82 C81 -71.2(13)
Fe5 N60 C82 C81 46.7(12)
N60 C82 C81 N59 -43.2(16)
C77 N59 C81 C82 -107.6(14)
C80 N59 C81 C82 130.6(14)
Fe5 N59 C81 C82 16.8(15)
C77 N59 C80 C79 169.7(12)
C81 N59 C80 C79 -68.2(16)
Fe5 N59 C80 C79 49.1(14)
N59 C80 C79 N58 -47.4(17)
C76 N58 C79 C80 -106.1(13)
C84 N58 C79 C80 133.8(13)
Fe5 N58 C79 C80 20.9(14)
C76 N58 C84 C83 167.3(11)
C79 N58 C84 C83 -70.9(15)
Fe5 N58 C84 C83 47.1(13)
N58 C84 C83 N60 -43.5(17)
C78 N60 C83 C84 -109.9(13)
C82 N60 C83 C84 131.5(12)
Fe5 N60 C83 C84 15.6(14)
C101 N66 C100 C99 -95(2)
C96 N66 C100 C99 143.1(19)
Fe8 N66 C100 C99 21(2)
N66 C100 C99 N65 -11(3)
C95 N65 C99 C100 -131(2)
C98 N65 C99 C100 110(2)
Fe8 N65 C99 C100 -6(3)
C99 N65 C98 C97 -93(2)
C95 N65 C98 C97 146.9(18)
Fe8 N65 C98 C97 24(2)
N65 C98 C97 N64 -14(3)
C94 N64 C97 C98 -128.9(19)
C102 N64 C97 C98 112(2)
Fe8 N64 C97 C98 -5(2)
C94 N64 C102 C101 148.1(17)
C97 N64 C102 C101 -93(2)
Fe8 N64 C102 C101 25(2)
N64 C102 C101 N66 -14(3)
C100 N66 C101 C102 111(2)
C96 N66 C101 C102 -128(2)
Fe8 N66 C101 C102 -4(2)
C87 N63 C92 C93 -119(3)
C91 N63 C92 C93 120(3)
Fe7 N63 C92 C93 6(3)
N63 C92 C93 N61 -29(4)
C85 N61 C93 C92 157(2)
C88 N61 C93 C92 -80(3)
Fe7 N61 C93 C92 36(3)
C93 N61 C88 C89 112(3)
C85 N61 C88 C89 -126(3)
Fe7 N61 C88 C89 -2(3)
N61 C88 C89 N62 -18(4)
C90 N62 C89 C88 -91(3)
C86 N62 C89 C88 151(2)
Fe7 N62 C89 C88 28(3)
C89 N62 C90 C91 118(3)
C86 N62 C90 C91 -124(3)
Fe7 N62 C90 C91 0(3)
N62 C90 C91 N63 -19(4)
C87 N63 C91 C90 149(2)
C92 N63 C91 C90 -89(3)
Fe7 N63 C91 C90 27(3)
C69 N57 C74 C75 -137.3(19)
C73 N57 C74 C75 105(2)
Fe4 N57 C74 C75 -11(2)
N57 C74 C75 N55 -5(3)
C70 N55 C75 C74 -99(2)
C67 N55 C75 C74 140.7(18)
Fe4 N55 C75 C74 18(2)
C74 N57 C73 C72 -100(2)
C69 N57 C73 C72 142(2)
Fe4 N57 C73 C72 17(2)
C68 N56 C72 C73 -136(2)
C71 N56 C72 C73 107(2)
Fe4 N56 C72 C73 -11(3)
N57 C73 C72 N56 -4(4)
C72 N56 C71 C70 -98(2)
C68 N56 C71 C70 142(2)
Fe4 N56 C71 C70 22(2)
N56 C71 C70 N55 -6(3)
C75 N55 C70 C71 105(2)
C67 N55 C70 C71 -135(2)
Fe4 N55 C70 C71 -14(2)
O136 C137 O137 C136 5(6)
C125 O125 C126 O126 180(5)
C142 O142 C141 O141 177(6)
C145 O145 O144 C144 137(12)
O145 C145 O144 C144 -92(15)
O145 O144 C144 C143 133(9)
C145 O144 C144 C143 -159(11)
O144 C144 C143 O143 -17E1(3)
O138 C138 C139 O139 -9E1(2)
O138 C138 O139 C139 138(16)
C136 O137 O136 C137 -175(6)
C137 O137 O136 C136 175(6)
O137 C137 O136 C136 -15(19)
C137 O136 C136 O137 15(18)
C137 O137 C136 O136 -5(7)
